data_1506865
loop_
_publ_author_name
'Takashima, Yoshinori'
'Oizumi, Yoshihumi'
'Sakamoto, Kazuya'
'Miyauchi, Masahiko'
'Kamitori, Shigehiro'
'Harada, Akira'

_publ_section_title
;
 Crystal Structure of the Complex of \b-Cyclodextrin with Bithiophene and
 Their Oxidative Polymerization in Water
;
_journal_coden_ASTM MAMOBX
_journal_issue 11
_journal_name_full Macromolecules
_journal_page_first 3962
_journal_page_last 3964
_journal_paper_doi 10.1021/ma049763n
_journal_volume 37
_journal_year 2004
_chemical_formula_moiety 'C108 H116 O91 S6 '
_chemical_formula_sum 'C108 H116 O91 S6 '
_chemical_formula_weight 3062.36
_space_group_IT_number 4
_symmetry_cell_setting monoclinic
_symmetry_Int_Tables_number 4
_symmetry_space_group_name_Hall 'P 2yb'
_symmetry_space_group_name_H-M 'P 1 21 1'
_atom_sites_solution_hydrogens geom
_atom_sites_solution_primary direct
_atom_sites_solution_secondary difmap
_audit_creation_method SHELXL-97
_cell_angle_alpha 90.00
_cell_angle_beta 102.62(7)
_cell_angle_gamma 90.00
_cell_formula_units_Z 2
_cell_length_a 15.184(12)
_cell_length_b 32.51(2)
_cell_length_c 15.639(10)
_cell_measurement_reflns_used 46011
_cell_measurement_temperature 293(2)
_cell_measurement_theta_max 55.1
_cell_measurement_theta_min 6.0
_cell_volume 7533(9)
_computing_cell_refinement PROCESS-AUTO
_computing_data_collection PROCESS-AUTO
_computing_data_reduction 'teXsan Ver. 1.11'
_computing_structure_refinement 'SHELXL-97 (Sheldrick, 1997)'
_computing_structure_solution 'SHELXS-97 (Sheldrick, 1990)'
_diffrn_detector_area_resol_mean 10.00
_diffrn_measured_fraction_theta_full 0.962
_diffrn_measured_fraction_theta_max 0.962
_diffrn_measurement_device_type 'Rigaku RAXIS-RAPID Imaging Plate'
_diffrn_measurement_method \w
_diffrn_radiation_type 'Mo K\a'
_diffrn_radiation_wavelength 0.7107
_diffrn_reflns_av_R_equivalents 0.0000
_diffrn_reflns_av_sigmaI/netI 0.1208
_diffrn_reflns_limit_h_max 19
_diffrn_reflns_limit_h_min 0
_diffrn_reflns_limit_k_max 42
_diffrn_reflns_limit_k_min 0
_diffrn_reflns_limit_l_max 19
_diffrn_reflns_limit_l_min -20
_diffrn_reflns_number 16850
_diffrn_reflns_theta_full 89.74
_diffrn_reflns_theta_max 89.74
_diffrn_reflns_theta_min 6.57
_exptl_absorpt_coefficient_mu 1.786
_exptl_absorpt_correction_type none
_exptl_crystal_density_diffrn 1.350
_exptl_crystal_density_method 'not measured'
_exptl_crystal_F_000 3176
_exptl_crystal_size_max 0.300
_exptl_crystal_size_mid 0.300
_exptl_crystal_size_min 0.100
_refine_diff_density_max 1.358
_refine_diff_density_min -0.714
_refine_diff_density_rms 0.104
_refine_ls_abs_structure_details 'Flack H D (1983), Acta Cryst. A39, 876-881'
_refine_ls_abs_structure_Flack 0.13(8)
_refine_ls_extinction_method none
_refine_ls_goodness_of_fit_ref 1.589
_refine_ls_hydrogen_treatment mixed
_refine_ls_matrix_type full
_refine_ls_number_parameters 1591
_refine_ls_number_reflns 16850
_refine_ls_number_restraints 82
_refine_ls_restrained_S_all 1.594
_refine_ls_R_factor_all 0.1710
_refine_ls_R_factor_gt 0.1163
_refine_ls_shift/su_max 0.096
_refine_ls_shift/su_mean 0.007
_refine_ls_structure_factor_coef Fsqd
_refine_ls_weighting_details 'calc w=1/[\s^2^(Fo^2^)+(0.1000P)^2^+0.0000P] where P=(Fo^2^+2Fc^2^)/3'
_refine_ls_weighting_scheme calc
_refine_ls_wR_factor_gt 0.2809
_refine_ls_wR_factor_ref 0.2937
_reflns_number_gt 9391
_reflns_number_total 16850
_reflns_threshold_expression >2sigma(I)
_cod_data_source_file ma049763nsi20040204_083237.cif
_cod_data_source_block complex
_cod_depositor_comments
;
 Updated bibliographic information.

 Antanas Vaitkus,
 2019-10-09
;
_cod_original_cell_volume 7532(9)
_cod_original_formula_sum 'C54 H58 O45.50 S3'
_cod_database_code 1506865

loop_
_symmetry_equiv_pos_as_xyz
'x, y, z'
'-x, y+1/2, -z'

loop_
_atom_site_label
_atom_site_type_symbol
_atom_site_fract_x
_atom_site_fract_y
_atom_site_fract_z
_atom_site_U_iso_or_equiv
_atom_site_adp_type
_atom_site_occupancy
_atom_site_symmetry_multiplicity
_atom_site_calc_flag
_atom_site_refinement_flags
C1_1 C -0.3545(7) 0.5769(3) 0.1662(6) 0.041(2) Uani 1 1 d .
H1_1 H -0.3642 0.5765 0.2261 0.050 Uiso 1 1 calc R
C2_1 C -0.4116(7) 0.5444(3) 0.1140(6) 0.044(2) Uani 1 1 d .
H2_1 H -0.4745 0.5511 0.1138 0.053 Uiso 1 1 calc R
O2_1 O -0.3932(5) 0.5050(2) 0.1551(5) 0.060(2) Uani 1 1 d .
C3_1 C -0.4026(7) 0.5444(3) 0.0197(6) 0.043(2) Uani 1 1 d .
H3_1 H -0.3397 0.5387 0.0177 0.052 Uiso 1 1 calc R
O3_1 O -0.4595(5) 0.5146(2) -0.0321(5) 0.0562(18) Uani 1 1 d .
C4_1 C -0.4283(7) 0.5869(3) -0.0188(6) 0.040(2) Uani 1 1 d .
H4_1 H -0.4927 0.5914 -0.0217 0.048 Uiso 1 1 calc R
O4_1 O -0.4132(4) 0.58793(18) -0.1045(4) 0.0429(15) Uani 1 1 d .
C5_1 C -0.3746(8) 0.6206(3) 0.0382(6) 0.049(3) Uani 1 1 d .
H5_1 H -0.3114 0.6191 0.0334 0.059 Uiso 1 1 calc R
O5_1 O -0.3789(5) 0.61578(18) 0.1294(4) 0.0453(16) Uani 1 1 d .
C6_1 C -0.4092(8) 0.6632(3) 0.0148(8) 0.055(3) Uani 1 1 d .
H6A_1 H -0.3733 0.6826 0.0549 0.066 Uiso 1 1 calc R
H6B_1 H -0.4022 0.6697 -0.0439 0.066 Uiso 1 1 calc R
O6_1 O -0.5041(6) 0.6677(2) 0.0184(6) 0.064(2) Uani 1 1 d .
C1_2 C -0.4834(8) 0.6031(3) -0.1723(7) 0.048(2) Uani 1 1 d .
H1_2 H -0.5373 0.6083 -0.1492 0.058 Uiso 1 1 calc R
C2_2 C -0.5039(7) 0.5698(3) -0.2437(6) 0.041(2) Uani 1 1 d .
H2_2 H -0.5547 0.5797 -0.2890 0.050 Uiso 1 1 calc R
O2_2 O -0.5313(5) 0.5329(2) -0.2105(5) 0.0563(19) Uani 1 1 d .
C3_2 C -0.4248(7) 0.5633(3) -0.2873(7) 0.048(2) Uani 1 1 d .
H3_2 H -0.3740 0.5519 -0.2440 0.058 Uiso 1 1 calc R
O3_2 O -0.4494(5) 0.5348(2) -0.3581(5) 0.0544(18) Uani 1 1 d .
C4_2 C -0.3964(7) 0.6045(3) -0.3201(7) 0.046(2) Uani 1 1 d .
H4_2 H -0.4438 0.6148 -0.3682 0.055 Uiso 1 1 calc R
O4_2 O -0.3152(5) 0.5965(2) -0.3509(4) 0.0465(16) Uani 1 1 d .
C5_2 C -0.3778(7) 0.6353(3) -0.2466(7) 0.046(2) Uani 1 1 d .
H5_2 H -0.3262 0.6260 -0.2015 0.055 Uiso 1 1 calc R
O5_2 O -0.4566(5) 0.63977(18) -0.2079(4) 0.0451(16) Uani 1 1 d .
C6_2 C -0.3598(9) 0.6792(3) -0.2755(8) 0.062(3) Uani 1 1 d .
H6A_2 H -0.3152 0.6782 -0.3114 0.075 Uiso 1 1 calc R
H6B_2 H -0.4151 0.6905 -0.3109 0.075 Uiso 1 1 calc R
O6_2 O -0.3288(6) 0.7050(2) -0.2033(6) 0.071(2) Uani 1 1 d .
C1_3 C -0.3107(8) 0.6092(3) -0.4355(6) 0.045(2) Uani 1 1 d .
H1_3 H -0.3705 0.6183 -0.4669 0.054 Uiso 1 1 calc R
C2_3 C -0.2836(7) 0.5703(3) -0.4808(6) 0.045(2) Uani 1 1 d .
H2_3 H -0.2804 0.5777 -0.5408 0.053 Uiso 1 1 calc R
O2_3 O -0.3449(6) 0.5374(2) -0.4853(5) 0.061(2) Uani 1 1 d .
C3_3 C -0.1885(7) 0.5570(3) -0.4317(6) 0.043(2) Uani 1 1 d .
H3_3 H -0.1904 0.5491 -0.3717 0.052 Uiso 1 1 calc R
O3_3 O -0.1559(6) 0.5227(2) -0.4748(5) 0.064(2) Uani 1 1 d .
C4_3 C -0.1232(7) 0.5925(3) -0.4293(6) 0.045(2) Uani 1 1 d .
H4_3 H -0.1144 0.5978 -0.4886 0.054 Uiso 1 1 calc R
O4_3 O -0.0391(5) 0.58130(19) -0.3735(4) 0.0478(16) Uani 1 1 d .
C5_3 C -0.1564(7) 0.6316(3) -0.3926(6) 0.044(2) Uani 1 1 d .
H5_3 H -0.1539 0.6280 -0.3299 0.053 Uiso 1 1 calc R
O5_3 O -0.2493(5) 0.6395(2) -0.4383(5) 0.0538(18) Uani 1 1 d .
C6_3 C -0.1017(10) 0.6682(3) -0.4057(8) 0.063(3) Uani 1 1 d .
H6A_3 H -0.1282 0.6926 -0.3859 0.075 Uiso 1 1 calc R
H6B_3 H -0.0413 0.6651 -0.3698 0.075 Uiso 1 1 calc R
O6_3 O -0.0961(9) 0.6737(3) -0.4915(11) 0.120(4) Uani 1 1 d .
C1_4 C 0.0392(7) 0.5859(3) -0.4090(7) 0.050(2) Uani 1 1 d .
H1_4 H 0.0222 0.5936 -0.4710 0.059 Uiso 1 1 calc R
C2_4 C 0.0900(7) 0.5445(3) -0.3982(6) 0.048(2) Uani 1 1 d .
H2_4 H 0.1440 0.5472 -0.4224 0.058 Uiso 1 1 calc R
O2_4 O 0.0333(6) 0.5133(2) -0.4465(5) 0.061(2) Uani 1 1 d .
C3_4 C 0.1191(7) 0.5319(3) -0.3013(7) 0.048(2) Uani 1 1 d .
H3_4 H 0.0657 0.5287 -0.2762 0.057 Uiso 1 1 calc R
O3_4 O 0.1678(6) 0.4949(2) -0.2930(5) 0.063(2) Uani 1 1 d .
C4_4 C 0.1785(7) 0.5670(3) -0.2543(6) 0.042(2) Uani 1 1 d .
H4_4 H 0.2340 0.5683 -0.2765 0.050 Uiso 1 1 calc R
O4_4 O 0.2014(5) 0.55811(19) -0.1630(4) 0.0440(15) Uani 1 1 d .
C5_4 C 0.1298(8) 0.6085(3) -0.2701(8) 0.054(3) Uani 1 1 d .
H5_4 H 0.0781 0.6079 -0.2420 0.065 Uiso 1 1 calc R
O5_4 O 0.0975(5) 0.6160(2) -0.3606(4) 0.0515(17) Uani 1 1 d .
C6_4 C 0.1913(10) 0.6444(3) -0.2312(10) 0.073(4) Uani 1 1 d .
H6A_4 H 0.1595 0.6701 -0.2470 0.088 Uiso 1 1 calc R
H6B_4 H 0.2051 0.6423 -0.1678 0.088 Uiso 1 1 calc R
O6_4 O 0.2719(8) 0.6449(4) -0.2607(8) 0.104(3) Uani 1 1 d .
C1_5 C 0.2946(7) 0.5572(3) -0.1213(6) 0.042(2) Uani 1 1 d .
H1_5 H 0.3309 0.5598 -0.1657 0.051 Uiso 1 1 calc R
C2_5 C 0.3133(7) 0.5156(3) -0.0757(6) 0.041(2) Uani 1 1 d .
H2_5 H 0.3779 0.5142 -0.0488 0.049 Uiso 1 1 calc R
O2_5 O 0.2930(5) 0.48334(19) -0.1374(4) 0.0507(17) Uani 1 1 d .
C3_5 C 0.2622(7) 0.5110(3) -0.0039(6) 0.044(2) Uani 1 1 d .
H3_5 H 0.1974 0.5115 -0.0300 0.053 Uiso 1 1 calc R
O3_5 O 0.2832(6) 0.4739(2) 0.0408(5) 0.0583(19) Uani 1 1 d .
C4_5 C 0.2855(7) 0.5477(3) 0.0597(6) 0.042(2) Uani 1 1 d .
H4_5 H 0.3490 0.5455 0.0904 0.051 Uiso 1 1 calc R
O4_5 O 0.2306(5) 0.5443(2) 0.1219(4) 0.0471(16) Uani 1 1 d .
C5_5 C 0.2716(7) 0.5883(3) 0.0134(6) 0.042(2) Uani 1 1 d .
H5_5 H 0.2068 0.5922 -0.0101 0.050 Uiso 1 1 calc R
O5_5 O 0.3174(5) 0.5890(2) -0.0592(4) 0.0490(17) Uani 1 1 d .
C6_5 C 0.3068(8) 0.6247(3) 0.0711(7) 0.051(3) Uani 1 1 d .
H6A_5 H 0.2991 0.6496 0.0359 0.061 Uiso 1 1 calc R
H6B_5 H 0.2720 0.6277 0.1158 0.061 Uiso 1 1 calc R
O6_5 O 0.4014(5) 0.6198(2) 0.1126(5) 0.0557(18) Uani 1 1 d .
C1_6 C 0.2737(8) 0.5462(3) 0.2134(7) 0.053(3) Uani 1 1 d .
H1_6 H 0.3393 0.5468 0.2189 0.063 Uiso 1 1 calc R
C2_6 C 0.2495(8) 0.5081(3) 0.2608(7) 0.053(3) Uani 1 1 d .
H2_6 H 0.2806 0.5091 0.3227 0.064 Uiso 1 1 calc R
O2_6 O 0.2783(6) 0.4715(2) 0.2194(5) 0.067(2) Uani 1 1 d .
C3_6 C 0.1489(7) 0.5077(3) 0.2535(6) 0.041(2) Uani 1 1 d .
H3_6 H 0.1184 0.5061 0.1915 0.050 Uiso 1 1 calc R
O3_6 O 0.1244(6) 0.4723(2) 0.2989(5) 0.060(2) Uani 1 1 d .
C4_6 C 0.1218(7) 0.5467(3) 0.2915(6) 0.046(2) Uani 1 1 d .
H4_6 H 0.1460 0.5468 0.3550 0.055 Uiso 1 1 calc R
O4_6 O 0.0243(4) 0.5477(2) 0.2740(4) 0.0421(15) Uani 1 1 d .
C5_6 C 0.1529(7) 0.5855(3) 0.2513(7) 0.045(2) Uani 1 1 d .
H5_6 H 0.1191 0.5875 0.1904 0.054 Uiso 1 1 calc R
O5_6 O 0.2481(5) 0.5817(2) 0.2509(5) 0.0542(18) Uani 1 1 d .
C6_6 C 0.1413(10) 0.6236(4) 0.2952(10) 0.076(4) Uani 1 1 d .
H6A_6 H 0.1668 0.6461 0.2675 0.091 Uiso 1 1 calc R
H6B_6 H 0.0775 0.6290 0.2893 0.091 Uiso 1 1 calc R
O6_6 O 0.1839(8) 0.6220(3) 0.3851(9) 0.108(4) Uani 1 1 d .
C1_7 C -0.0189(6) 0.5506(3) 0.3450(6) 0.039(2) Uani 1 1 d .
H1_7 H 0.0260 0.5475 0.4001 0.047 Uiso 1 1 calc R
C2_7 C -0.0874(7) 0.5157(3) 0.3367(6) 0.046(2) Uani 1 1 d .
H2_7 H -0.1175 0.5176 0.3860 0.056 Uiso 1 1 calc R
O2_7 O -0.0422(5) 0.4764(2) 0.3413(5) 0.0532(17) Uani 1 1 d .
C3_7 C -0.1576(7) 0.5196(3) 0.2532(6) 0.046(2) Uani 1 1 d .
H3_7 H -0.1280 0.5180 0.2035 0.055 Uiso 1 1 calc R
O3_7 O -0.2227(5) 0.4876(2) 0.2455(5) 0.061(2) Uani 1 1 d .
C4_7 C -0.2019(7) 0.5615(3) 0.2527(5) 0.038(2) Uani 1 1 d .
H4_7 H -0.2366 0.5621 0.2986 0.046 Uiso 1 1 calc R
O4_7 O -0.2627(4) 0.56758(18) 0.1687(4) 0.0410(15) Uani 1 1 d .
C5_7 C -0.1330(7) 0.5953(3) 0.2693(6) 0.043(2) Uani 1 1 d .
H5_7 H -0.1052 0.5971 0.2186 0.051 Uiso 1 1 calc R
O5_7 O -0.0636(4) 0.58861(19) 0.3450(4) 0.0433(15) Uani 1 1 d .
C6_7 C -0.1739(8) 0.6377(3) 0.2823(8) 0.056(3) Uani 1 1 d .
H6A_7 H -0.1265 0.6583 0.2924 0.067 Uiso 1 1 calc R
H6B_7 H -0.2175 0.6452 0.2295 0.067 Uiso 1 1 calc R
O6_7 O -0.2166(6) 0.6372(3) 0.3538(5) 0.071(2) Uani 1 1 d .
C1_8 C -0.0175(7) 0.3162(3) 0.2788(7) 0.044(2) Uani 1 1 d .
H1_8 H -0.0422 0.3109 0.3306 0.052 Uiso 1 1 calc R
C2_8 C 0.0560(7) 0.3502(3) 0.3011(6) 0.045(2) Uani 1 1 d .
H2_8 H 0.1047 0.3404 0.3484 0.054 Uiso 1 1 calc R
O2_8 O 0.0183(5) 0.3862(2) 0.3296(5) 0.0577(19) Uani 1 1 d .
C3_8 C 0.0924(7) 0.3579(3) 0.2233(7) 0.045(2) Uani 1 1 d .
H3_8 H 0.0447 0.3690 0.1764 0.054 Uiso 1 1 calc R
O3_8 O 0.1660(6) 0.3863(3) 0.2419(5) 0.068(2) Uani 1 1 d .
C4_8 C 0.1302(7) 0.3179(3) 0.1913(7) 0.049(2) Uani 1 1 d .
H4_8 H 0.1841 0.3091 0.2340 0.058 Uiso 1 1 calc R
O4_8 O 0.1525(4) 0.3253(2) 0.1079(4) 0.0444(16) Uani 1 1 d .
C5_8 C 0.0589(7) 0.2841(3) 0.1791(7) 0.048(2) Uani 1 1 d .
H5_8 H 0.0105 0.2915 0.1290 0.058 Uiso 1 1 calc R
O5_8 O 0.0200(5) 0.2798(2) 0.2547(5) 0.0540(18) Uani 1 1 d .
C6_8 C 0.0933(10) 0.2421(4) 0.1622(10) 0.074(4) Uani 1 1 d .
H6A_8 H 0.0465 0.2216 0.1609 0.088 Uiso 1 1 calc R
H6B_8 H 0.1109 0.2417 0.1062 0.088 Uiso 1 1 calc R
O6_8 O 0.1728(8) 0.2328(3) 0.2345(8) 0.108(4) Uani 1 1 d .
C1_9 C 0.2417(7) 0.3178(3) 0.0989(7) 0.046(2) Uani 1 1 d .
H1_9 H 0.2802 0.3108 0.1559 0.055 Uiso 1 1 calc R
C2_9 C 0.2759(7) 0.3557(3) 0.0634(7) 0.049(2) Uani 1 1 d .
H2_9 H 0.3374 0.3504 0.0563 0.059 Uiso 1 1 calc R
O2_9 O 0.2791(6) 0.3892(2) 0.1250(5) 0.0574(19) Uani 1 1 d .
C3_9 C 0.2199(7) 0.3676(3) -0.0231(6) 0.042(2) Uani 1 1 d .
H3_9 H 0.1579 0.3727 -0.0171 0.050 Uiso 1 1 calc R
O3_9 O 0.2522(5) 0.4023(2) -0.0589(5) 0.0539(18) Uani 1 1 d .
C4_9 C 0.2203(7) 0.3312(3) -0.0855(6) 0.039(2) Uani 1 1 d .
H4_9 H 0.2813 0.3276 -0.0956 0.047 Uiso 1 1 calc R
O4_9 O 0.1591(5) 0.3407(2) -0.1678(4) 0.0471(16) Uani 1 1 d .
C5_9 C 0.1903(7) 0.2916(3) -0.0487(6) 0.042(2) Uani 1 1 d .
H5_9 H 0.1259 0.2932 -0.0487 0.051 Uiso 1 1 calc R
O5_9 O 0.2410(5) 0.2846(2) 0.0386(4) 0.0479(16) Uani 1 1 d .
C6_9 C 0.2083(9) 0.2541(3) -0.0992(7) 0.056(3) Uani 1 1 d .
H6A_9 H 0.1976 0.2296 -0.0674 0.067 Uiso 1 1 calc R
H6B_9 H 0.1660 0.2538 -0.1555 0.067 Uiso 1 1 calc R
O6_9 O 0.2979(6) 0.2527(2) -0.1132(5) 0.063(2) Uani 1 1 d .
C1_10 C 0.1894(8) 0.3340(3) -0.2465(7) 0.050(2) Uani 1 1 d .
H1_10 H 0.2524 0.3249 -0.2308 0.060 Uiso 1 1 calc R
C2_10 C 0.1861(7) 0.3749(3) -0.2956(6) 0.045(2) Uani 1 1 d .
H2_10 H 0.2125 0.3706 -0.3468 0.054 Uiso 1 1 calc R
O2_10 O 0.2379(5) 0.4052(2) -0.2419(5) 0.0517(17) Uani 1 1 d .
C3_10 C 0.0891(7) 0.3881(3) -0.3278(6) 0.044(2) Uani 1 1 d .
H3_10 H 0.0617 0.3933 -0.2776 0.053 Uiso 1 1 calc R
O3_10 O 0.0835(6) 0.4247(2) -0.3806(5) 0.061(2) Uani 1 1 d .
C4_10 C 0.0376(7) 0.3538(3) -0.3840(6) 0.043(2) Uani 1 1 d .
H4_10 H 0.0632 0.3493 -0.4356 0.052 Uiso 1 1 calc R
O4_10 O -0.0555(5) 0.36544(19) -0.4111(4) 0.0476(16) Uani 1 1 d .
C5_10 C 0.0461(8) 0.3141(3) -0.3286(7) 0.052(3) Uani 1 1 d .
H5_10 H 0.0193 0.3187 -0.2778 0.062 Uiso 1 1 calc R
O5_10 O 0.1402(5) 0.3043(2) -0.2986(5) 0.0541(18) Uani 1 1 d .
C6_10 C -0.0009(10) 0.2786(3) -0.3812(9) 0.072(4) Uani 1 1 d .
H6A_10 H 0.0105 0.2537 -0.3463 0.087 Uiso 1 1 calc R
H6B_10 H -0.0655 0.2835 -0.3943 0.087 Uiso 1 1 calc R
O6_10 O 0.0275(8) 0.2725(4) -0.4606(8) 0.111(4) Uani 1 1 d .
C1_11 C -0.0942(7) 0.3648(3) -0.5022(6) 0.042(2) Uani 1 1 d .
H1_11 H -0.0461 0.3613 -0.5344 0.050 Uiso 1 1 calc R
C2_11 C -0.1388(7) 0.4076(3) -0.5245(7) 0.050(2) Uani 1 1 d .
H2_11 H -0.1662 0.4078 -0.5874 0.060 Uiso 1 1 calc R
O2_11 O -0.0760(5) 0.4390(2) -0.5083(5) 0.0511(17) Uani 1 1 d .
C3_11 C -0.2128(7) 0.4118(3) -0.4769(6) 0.040(2) Uani 1 1 d .
H3_11 H -0.1870 0.4125 -0.4138 0.048 Uiso 1 1 calc R
O3_11 O -0.2603(5) 0.4498(2) -0.5027(5) 0.0534(18) Uani 1 1 d .
C4_11 C -0.2782(7) 0.3759(3) -0.4971(6) 0.043(2) Uani 1 1 d .
H4_11 H -0.3123 0.3782 -0.5579 0.051 Uiso 1 1 calc R
O4_11 O -0.3400(5) 0.3790(2) -0.4392(4) 0.0482(16) Uani 1 1 d .
C5_11 C -0.2327(7) 0.3342(3) -0.4842(6) 0.046(2) Uani 1 1 d .
H5_11 H -0.2108 0.3299 -0.4211 0.055 Uiso 1 1 calc R
O5_11 O -0.1565(5) 0.33287(19) -0.5244(4) 0.0502(17) Uani 1 1 d .
C6_11 C -0.2927(9) 0.2991(3) -0.5197(8) 0.061(3) Uani 1 1 d .
H6A_11 H -0.2598 0.2735 -0.5053 0.073 Uiso 1 1 calc R
H6B_11 H -0.3440 0.2987 -0.4920 0.073 Uiso 1 1 calc R
O6_11 O -0.3240(6) 0.3018(3) -0.6115(6) 0.082(3) Uani 1 1 d .
C1_12 C -0.4347(7) 0.3794(3) -0.4735(6) 0.047(2) Uani 1 1 d .
H1_12 H -0.4466 0.3801 -0.5376 0.057 Uiso 1 1 calc R
C2_12 C -0.4740(8) 0.4170(3) -0.4410(7) 0.049(2) Uani 1 1 d .
H2_12 H -0.5391 0.4174 -0.4658 0.058 Uiso 1 1 calc R
O2_12 O -0.4338(6) 0.4542(2) -0.4705(5) 0.063(2) Uani 1 1 d .
C3_12 C -0.4593(8) 0.4168(3) -0.3438(6) 0.046(2) Uani 1 1 d .
H3_12 H -0.3943 0.4169 -0.3186 0.055 Uiso 1 1 calc R
O3_12 O -0.4995(6) 0.4522(2) -0.3119(5) 0.061(2) Uani 1 1 d .
C4_12 C -0.4997(7) 0.3782(3) -0.3159(6) 0.040(2) Uani 1 1 d .
H4_12 H -0.5655 0.3790 -0.3361 0.048 Uiso 1 1 calc R
O4_12 O -0.4763(5) 0.37546(19) -0.2217(4) 0.0442(15) Uani 1 1 d .
C5_12 C -0.4625(8) 0.3404(3) -0.3517(6) 0.045(2) Uani 1 1 d .
H5_12 H -0.3977 0.3386 -0.3257 0.054 Uiso 1 1 calc R
O5_12 O -0.4744(5) 0.3437(2) -0.4464(4) 0.0527(18) Uani 1 1 d .
C6_12 C -0.5059(9) 0.3010(3) -0.3341(8) 0.062(3) Uani 1 1 d .
H6A_12 H -0.4848 0.2787 -0.3657 0.074 Uiso 1 1 calc R
H6B_12 H -0.4896 0.2947 -0.2720 0.074 Uiso 1 1 calc R
O6_12 O -0.6026(8) 0.3048(3) -0.3618(8) 0.111(4) Uani 1 1 d .
C1_13 C -0.5480(7) 0.3715(3) -0.1788(6) 0.042(2) Uani 1 1 d .
H1_13 H -0.6050 0.3749 -0.2218 0.051 Uiso 1 1 calc R
C2_13 C -0.5397(7) 0.4060(3) -0.1095(6) 0.041(2) Uani 1 1 d .
H2_13 H -0.5898 0.4032 -0.0797 0.049 Uiso 1 1 calc R
O2_13 O -0.5473(5) 0.44499(19) -0.1526(4) 0.0468(16) Uani 1 1 d .
C3_13 C -0.4521(7) 0.4013(3) -0.0421(6) 0.042(2) Uani 1 1 d .
H3_13 H -0.4008 0.4030 -0.0707 0.050 Uiso 1 1 calc R
O3_13 O -0.4463(6) 0.4330(2) 0.0207(5) 0.064(2) Uani 1 1 d .
C4_13 C -0.4543(6) 0.3589(2) -0.0001(6) 0.038(2) Uani 1 1 d .
H4_13 H -0.5025 0.3580 0.0325 0.045 Uiso 1 1 calc R
O4_13 O -0.3676(4) 0.3532(2) 0.0594(4) 0.0417(15) Uani 1 1 d .
C5_13 C -0.4693(7) 0.3250(3) -0.0697(6) 0.041(2) Uani 1 1 d .
H5_13 H -0.4168 0.3238 -0.0966 0.050 Uiso 1 1 calc R
O5_13 O -0.5485(5) 0.3327(2) -0.1364(4) 0.0451(15) Uani 1 1 d .
C6_13 C -0.4818(8) 0.2833(3) -0.0295(7) 0.048(3) Uani 1 1 d .
H6A_13 H -0.4904 0.2624 -0.0749 0.058 Uiso 1 1 calc R
H6B_13 H -0.4278 0.2764 0.0140 0.058 Uiso 1 1 calc R
O6_13 O -0.5574(5) 0.2835(2) 0.0104(5) 0.0554(18) Uani 1 1 d .
C1_14 C -0.3669(8) 0.3429(3) 0.1476(7) 0.050(3) Uani 1 1 d .
H1_14 H -0.4290 0.3431 0.1561 0.060 Uiso 1 1 calc R
C2_14 C -0.3123(7) 0.3757(3) 0.2063(6) 0.046(2) Uani 1 1 d .
H2_14 H -0.3145 0.3692 0.2670 0.055 Uiso 1 1 calc R
O2_14 O -0.3535(5) 0.4153(2) 0.1858(5) 0.0593(19) Uani 1 1 d .
C3_14 C -0.2171(6) 0.3750(3) 0.2001(6) 0.040(2) Uani 1 1 d .
H3_14 H -0.2130 0.3810 0.1397 0.048 Uiso 1 1 calc R
O3_14 O -0.1648(5) 0.4045(2) 0.2578(5) 0.0558(18) Uani 1 1 d .
C4_14 C -0.1786(6) 0.3324(3) 0.2254(6) 0.037(2) Uani 1 1 d .
H4_14 H -0.1777 0.3268 0.2871 0.045 Uiso 1 1 calc R
O4_14 O -0.0876(5) 0.3304(2) 0.2100(4) 0.0472(16) Uani 1 1 d .
C5_14 C -0.2367(8) 0.3003(3) 0.1666(8) 0.058(3) Uani 1 1 d .
H5_14 H -0.2302 0.3033 0.1059 0.069 Uiso 1 1 calc R
O5_14 O -0.3288(5) 0.3041(2) 0.1707(5) 0.0529(18) Uani 1 1 d .
C6_14 C -0.2099(10) 0.2575(4) 0.1992(13) 0.090(5) Uani 1 1 d .
H6A_14 H -0.2478 0.2375 0.1626 0.108 Uiso 1 1 calc R
H6B_14 H -0.1477 0.2523 0.1962 0.108 Uiso 1 1 calc R
O6_14 O -0.2201(9) 0.2533(4) 0.2925(9) 0.114(4) Uani 1 1 d .
S1_15 S -0.1287(6) 0.4532(3) 0.0387(5) 0.170(3) Uiso 1 1 d D
C1_15 C -0.0785(8) 0.4559(3) -0.0466(7) 0.076(4) Uiso 1 1 d D
C2_15 C 0.0216(8) 0.4507(4) -0.0274(7) 0.064(3) Uiso 1 1 d D
H2_15 H 0.0608 0.4510 -0.0655 0.077 Uiso 1 1 calc .
C3_15 C 0.0409(12) 0.4452(7) 0.0675(11) 0.136(7) Uiso 1 1 d D
H3_15 H 0.0997 0.4410 0.0989 0.163 Uiso 1 1 calc .
C4_15 C -0.0267(10) 0.4463(6) 0.1072(10) 0.109(5) Uiso 1 1 d D
H4_15 H -0.0193 0.4435 0.1675 0.130 Uiso 1 1 calc .
C21_15 C -0.1203(10) 0.4624(4) -0.1385(9) 0.104(5) Uiso 1 1 d D
S21_15 S -0.2334(9) 0.4640(4) -0.1800(9) 0.261(5) Uiso 1 1 d D
C22_15 C -0.0629(10) 0.4672(4) -0.2053(10) 0.087(4) Uiso 1 1 d D
H22_15 H -0.0008 0.4681 -0.2002 0.105 Uiso 1 1 calc .
C23_15 C -0.1353(15) 0.4699(9) -0.2775(14) 0.192(12) Uiso 1 1 d D
H23_15 H -0.1190 0.4709 -0.3314 0.230 Uiso 1 1 calc .
C24_15 C -0.2243(13) 0.4712(6) -0.2820(11) 0.122(6) Uiso 1 1 d D
H24_15 H -0.2704 0.4752 -0.3313 0.147 Uiso 1 1 calc .
S1_16 S -0.1475(8) 0.3270(4) -0.2134(8) 0.237(5) Uiso 1 1 d D
C1_16 C -0.2011(8) 0.2983(4) -0.1560(8) 0.084(4) Uiso 1 1 d D
C2_16 C -0.1757(11) 0.3092(5) -0.0596(9) 0.102(5) Uiso 1 1 d D
H2_16 H -0.1973 0.2976 -0.0139 0.123 Uiso 1 1 calc .
C3_16 C -0.1116(18) 0.3413(8) -0.0550(15) 0.201(13) Uiso 1 1 d D
H3_16 H -0.0881 0.3544 -0.0021 0.241 Uiso 1 1 calc .
C4_16 C -0.0854(16) 0.3524(7) -0.1282(15) 0.172(10) Uiso 1 1 d D
H4_16 H -0.0401 0.3712 -0.1312 0.206 Uiso 1 1 calc .
C21_16 C -0.2614(8) 0.2649(4) -0.1981(8) 0.090(4) Uiso 1 1 d D
S21_16 S -0.2627(6) 0.2493(2) -0.2981(5) 0.162(3) Uiso 1 1 d D
C22_16 C -0.3251(9) 0.2395(4) -0.1601(9) 0.083(4) Uiso 1 1 d D
H22_16 H -0.3359 0.2417 -0.1040 0.100 Uiso 1 1 calc .
C23_16 C -0.3650(15) 0.2120(6) -0.2240(14) 0.152(9) Uiso 1 1 d D
H23_16 H -0.4096 0.1941 -0.2145 0.182 Uiso 1 1 calc .
C24_16 C -0.3382(16) 0.2116(7) -0.2999(15) 0.169(10) Uiso 1 1 d D
H24_16 H -0.3582 0.1935 -0.3460 0.203 Uiso 1 1 calc .
S1_17 S -0.0304(11) 0.6693(5) 0.0985(10) 0.291(7) Uiso 1 1 d D
C1_17 C -0.0078(10) 0.6497(4) 0.0103(10) 0.110(5) Uiso 1 1 d D
C2_17 C 0.0757(12) 0.6686(6) -0.0114(12) 0.114(6) Uiso 1 1 d D
H2_17 H 0.1026 0.6623 -0.0577 0.137 Uiso 1 1 calc .
C3_17 C 0.1025(17) 0.6975(8) 0.0542(17) 0.190(12) Uiso 1 1 d D
H3_17 H 0.1540 0.7131 0.0547 0.228 Uiso 1 1 calc .
C4_17 C 0.0564(18) 0.7035(8) 0.1168(17) 0.195(12) Uiso 1 1 d D
H4_17 H 0.0694 0.7228 0.1618 0.234 Uiso 1 1 calc .
C21_17 C -0.0653(9) 0.6184(4) -0.0350(8) 0.088(4) Uiso 1 1 d D
S21_17 S -0.0759(9) 0.6100(4) -0.1415(8) 0.259(5) Uiso 1 1 d D
C22_17 C -0.1242(11) 0.5894(5) -0.0006(11) 0.106(5) Uiso 1 1 d D
H22_17 H -0.1293 0.5876 0.0574 0.128 Uiso 1 1 calc .
C23_17 C -0.1718(17) 0.5647(7) -0.0714(14) 0.180(11) Uiso 1 1 d D
H23_17 H -0.2147 0.5452 -0.0645 0.216 Uiso 1 1 calc .
C24_17 C -0.1500(12) 0.5718(5) -0.1468(12) 0.116(6) Uiso 1 1 d D
H24_17 H -0.1734 0.5570 -0.1977 0.139 Uiso 1 1 calc .
O1_18 O -0.5315(7) 0.2502(3) 0.1743(7) 0.089(3) Uiso 1 1 d .
O2_18 O -0.6782(8) 0.2433(3) -0.2797(7) 0.095(3) Uiso 1 1 d .
O3_18 O 0.4728(7) 0.6088(3) 0.2895(7) 0.089(3) Uiso 1 1 d .
O4_18 O -0.6037(8) 0.6940(4) -0.1406(7) 0.104(3) Uiso 1 1 d .
O5_18 O -0.3903(9) 0.6684(4) 0.3412(8) 0.109(4) Uiso 1 1 d .
O6_18 O -0.3836(8) 0.4505(4) 0.3307(8) 0.107(3) Uiso 1 1 d .
O7_18 O -0.5008(10) 0.3088(5) -0.6908(10) 0.133(5) Uiso 1 1 d .
O8_18 O 0.5482(11) 0.5362(5) 0.3487(10) 0.138(5) Uiso 1 1 d .
O9_18 O -0.5433(12) 0.4649(5) 0.1622(11) 0.153(5) Uiso 1 1 d .
O10_18 O -0.3765(11) 0.1176(5) -0.4260(10) 0.137(5) Uiso 1 1 d .
O11_18 O -0.1908(11) 0.7399(5) -0.5591(11) 0.146(5) Uiso 1 1 d .
O12_18 O -0.0812(18) 0.2315(8) 0.4143(16) 0.222(10) Uiso 1 1 d .
O13_18 O 0.3107(15) 0.4508(7) -0.3665(14) 0.192(8) Uiso 1 1 d .
O14_18 O 0.1523(14) 0.4098(7) 0.4685(13) 0.180(7) Uiso 1 1 d .
O15_18 O 0.2485(17) 0.2600(7) 0.4155(15) 0.204(8) Uiso 1 1 d .
O16_18 O -0.717(2) 0.3406(10) -0.510(2) 0.257(12) Uiso 1 1 d .
O17_18 O -0.5480(18) 0.3881(8) 0.2486(16) 0.217(9) Uiso 1 1 d .
O19_18 O -0.608(2) 0.5322(10) -0.507(2) 0.277(13) Uiso 1 1 d .
O20_18 O -0.427(3) 0.7069(13) 0.494(2) 0.316(16) Uiso 1 1 d .
O22_18 O 0.165(2) 0.4784(10) 0.488(2) 0.268(13) Uiso 1 1 d .
O23_18 O -0.422(2) 0.1861(11) -0.538(2) 0.289(14) Uiso 1 1 d .

loop_
_atom_site_aniso_label
_atom_site_aniso_U_11
_atom_site_aniso_U_22
_atom_site_aniso_U_33
_atom_site_aniso_U_23
_atom_site_aniso_U_13
_atom_site_aniso_U_12
C1_1 0.046(6) 0.035(5) 0.044(5) 0.001(4) 0.014(4) 0.001(4)
C2_1 0.035(6) 0.044(5) 0.051(6) 0.002(4) 0.004(4) 0.002(4)
O2_1 0.060(5) 0.040(4) 0.072(5) 0.020(3) -0.002(4) -0.001(3)
C3_1 0.051(6) 0.032(5) 0.047(5) -0.003(4) 0.011(4) -0.005(4)
O3_1 0.061(5) 0.035(3) 0.065(5) -0.003(3) -0.001(4) -0.012(3)
C4_1 0.045(6) 0.036(5) 0.039(5) 0.002(4) 0.011(4) 0.010(4)
O4_1 0.041(4) 0.038(3) 0.049(4) 0.005(3) 0.008(3) 0.006(3)
C5_1 0.074(8) 0.024(4) 0.050(6) 0.000(4) 0.015(5) -0.014(4)
O5_1 0.057(5) 0.033(3) 0.046(4) -0.002(3) 0.010(3) 0.006(3)
C6_1 0.054(8) 0.045(6) 0.067(7) 0.005(5) 0.015(5) -0.002(5)
O6_1 0.060(5) 0.045(4) 0.087(6) 0.004(4) 0.014(4) 0.004(4)
C1_2 0.050(7) 0.047(6) 0.049(6) 0.001(5) 0.015(5) 0.006(5)
C2_2 0.045(6) 0.034(5) 0.047(5) -0.003(4) 0.015(4) -0.002(4)
O2_2 0.060(5) 0.050(4) 0.063(4) -0.005(3) 0.023(4) -0.020(3)
C3_2 0.046(6) 0.049(6) 0.054(6) -0.011(5) 0.020(5) -0.005(5)
O3_2 0.077(5) 0.038(4) 0.053(4) -0.006(3) 0.024(4) -0.012(3)
C4_2 0.044(6) 0.046(5) 0.054(6) 0.013(5) 0.022(5) 0.000(4)
O4_2 0.055(4) 0.054(4) 0.033(3) 0.004(3) 0.014(3) 0.008(3)
C5_2 0.049(6) 0.035(5) 0.057(6) 0.005(4) 0.019(5) 0.005(4)
O5_2 0.056(5) 0.029(3) 0.055(4) -0.003(3) 0.022(3) -0.001(3)
C6_2 0.071(9) 0.046(6) 0.078(8) -0.001(6) 0.034(6) -0.014(5)
O6_2 0.070(6) 0.052(4) 0.101(6) -0.031(4) 0.042(5) -0.022(4)
C1_3 0.060(7) 0.046(5) 0.032(5) 0.006(4) 0.015(4) -0.001(5)
C2_3 0.056(7) 0.044(5) 0.033(5) 0.000(4) 0.009(4) -0.011(5)
O2_3 0.074(6) 0.058(4) 0.059(4) -0.014(4) 0.028(4) -0.016(4)
C3_3 0.055(7) 0.040(5) 0.036(5) -0.010(4) 0.016(4) 0.000(4)
O3_3 0.077(6) 0.052(4) 0.073(5) -0.018(4) 0.036(4) -0.005(4)
C4_3 0.053(6) 0.043(5) 0.037(5) 0.010(4) 0.009(4) 0.004(4)
O4_3 0.060(5) 0.036(3) 0.048(4) 0.004(3) 0.013(3) 0.000(3)
C5_3 0.056(7) 0.035(5) 0.043(5) 0.011(4) 0.011(5) 0.010(4)
O5_3 0.064(5) 0.034(3) 0.067(5) 0.004(3) 0.023(4) 0.003(3)
C6_3 0.087(10) 0.038(5) 0.067(8) -0.011(5) 0.026(7) -0.002(5)
O6_3 0.119(10) 0.071(7) 0.187(14) 0.015(7) 0.067(9) -0.004(6)
C1_4 0.048(7) 0.049(6) 0.051(6) -0.003(5) 0.011(5) -0.005(5)
C2_4 0.050(6) 0.043(5) 0.050(6) -0.007(5) 0.010(5) 0.002(5)
O2_4 0.078(6) 0.049(4) 0.054(4) -0.009(3) 0.008(4) 0.013(4)
C3_4 0.048(6) 0.036(5) 0.057(6) -0.010(4) 0.007(5) -0.001(4)
O3_4 0.090(6) 0.034(4) 0.055(4) -0.004(3) -0.006(4) 0.018(4)
C4_4 0.043(6) 0.033(5) 0.047(6) -0.002(4) 0.005(4) -0.010(4)
O4_4 0.044(4) 0.043(4) 0.047(4) -0.002(3) 0.013(3) -0.005(3)
C5_4 0.050(7) 0.043(6) 0.068(7) 0.001(5) 0.010(5) -0.013(5)
O5_4 0.056(5) 0.042(4) 0.052(4) 0.004(3) 0.002(3) -0.004(3)
C6_4 0.088(11) 0.028(5) 0.097(10) -0.014(6) 0.003(8) -0.012(6)
O6_4 0.068(7) 0.102(8) 0.135(9) -0.006(7) 0.009(6) -0.041(6)
C1_5 0.050(6) 0.023(4) 0.051(6) -0.005(4) 0.006(4) -0.004(4)
C2_5 0.041(6) 0.037(5) 0.044(5) -0.005(4) 0.005(4) 0.001(4)
O2_5 0.072(5) 0.036(3) 0.046(4) -0.004(3) 0.018(3) 0.005(3)
C3_5 0.050(6) 0.031(5) 0.053(6) -0.001(4) 0.015(5) -0.002(4)
O3_5 0.073(6) 0.040(4) 0.065(5) -0.002(3) 0.021(4) -0.001(4)
C4_5 0.038(6) 0.048(5) 0.043(5) -0.010(4) 0.012(4) -0.011(4)
O4_5 0.041(4) 0.051(4) 0.049(4) -0.012(3) 0.010(3) -0.006(3)
C5_5 0.047(6) 0.045(5) 0.034(5) -0.007(4) 0.008(4) 0.004(4)
O5_5 0.053(5) 0.046(4) 0.047(4) -0.005(3) 0.009(3) -0.014(3)
C6_5 0.063(8) 0.043(5) 0.049(6) 0.002(5) 0.016(5) 0.009(5)
O6_5 0.058(5) 0.052(4) 0.053(4) -0.005(3) 0.001(3) -0.012(3)
C1_6 0.044(6) 0.059(6) 0.055(6) -0.005(5) 0.010(5) 0.000(5)
C2_6 0.051(7) 0.063(7) 0.049(6) -0.002(5) 0.017(5) -0.003(5)
O2_6 0.072(6) 0.063(5) 0.071(5) -0.005(4) 0.029(4) 0.015(4)
C3_6 0.052(6) 0.040(5) 0.035(5) 0.008(4) 0.016(4) 0.006(4)
O3_6 0.065(5) 0.047(4) 0.076(5) 0.014(4) 0.033(4) 0.015(4)
C4_6 0.045(6) 0.048(5) 0.040(5) -0.003(4) 0.003(4) 0.003(5)
O4_6 0.033(4) 0.054(4) 0.039(3) -0.004(3) 0.008(3) -0.001(3)
C5_6 0.035(6) 0.052(6) 0.054(6) -0.002(5) 0.020(4) 0.000(4)
O5_6 0.046(5) 0.060(4) 0.059(4) -0.015(4) 0.017(3) -0.008(3)
C6_6 0.076(10) 0.065(8) 0.093(11) -0.012(7) 0.033(8) -0.004(7)
O6_6 0.115(9) 0.081(7) 0.135(10) -0.056(7) 0.045(8) -0.017(6)
C1_7 0.038(6) 0.045(5) 0.036(5) -0.007(4) 0.010(4) -0.002(4)
C2_7 0.061(7) 0.041(5) 0.039(5) 0.006(4) 0.015(4) 0.003(5)
O2_7 0.054(5) 0.048(4) 0.058(4) 0.005(3) 0.013(3) 0.004(3)
C3_7 0.060(7) 0.038(5) 0.037(5) -0.003(4) 0.003(4) -0.001(5)
O3_7 0.042(4) 0.049(4) 0.084(5) 0.014(4) -0.002(4) -0.006(3)
C4_7 0.047(6) 0.039(5) 0.027(4) 0.001(4) 0.006(4) -0.004(4)
O4_7 0.042(4) 0.035(3) 0.045(4) 0.005(3) 0.007(3) 0.003(3)
C5_7 0.035(6) 0.049(5) 0.046(5) -0.005(4) 0.015(4) -0.002(4)
O5_7 0.040(4) 0.044(4) 0.045(4) -0.009(3) 0.008(3) 0.002(3)
C6_7 0.058(7) 0.036(5) 0.070(7) 0.007(5) 0.007(6) 0.002(5)
O6_7 0.074(6) 0.072(5) 0.069(5) -0.012(4) 0.021(4) 0.018(4)
C1_8 0.035(6) 0.040(5) 0.055(6) 0.015(4) 0.008(4) 0.006(4)
C2_8 0.034(6) 0.062(6) 0.037(5) -0.003(5) 0.000(4) -0.004(5)
O2_8 0.053(5) 0.058(4) 0.065(5) -0.013(4) 0.019(4) -0.009(4)
C3_8 0.042(6) 0.042(5) 0.052(6) -0.003(4) 0.008(4) -0.010(4)
O3_8 0.061(5) 0.073(5) 0.074(5) -0.013(4) 0.028(4) -0.022(4)
C4_8 0.042(6) 0.049(6) 0.056(6) 0.014(5) 0.015(5) 0.001(5)
O4_8 0.037(4) 0.050(4) 0.047(4) 0.007(3) 0.009(3) 0.011(3)
C5_8 0.045(6) 0.039(5) 0.062(6) 0.011(5) 0.015(5) 0.013(4)
O5_8 0.049(5) 0.046(4) 0.070(5) 0.018(3) 0.018(4) 0.004(3)
C6_8 0.073(9) 0.046(6) 0.118(11) 0.020(7) 0.056(8) 0.006(6)
O6_8 0.104(9) 0.101(8) 0.138(10) 0.050(7) 0.064(8) 0.050(7)
C1_9 0.045(6) 0.034(5) 0.060(6) 0.000(4) 0.018(5) 0.001(4)
C2_9 0.044(6) 0.044(5) 0.066(7) -0.008(5) 0.025(5) -0.006(5)
O2_9 0.076(6) 0.048(4) 0.053(4) -0.012(3) 0.025(4) -0.015(4)
C3_9 0.044(6) 0.034(5) 0.051(6) 0.003(4) 0.018(4) 0.002(4)
O3_9 0.069(5) 0.038(3) 0.059(4) -0.002(3) 0.022(4) -0.010(3)
C4_9 0.039(6) 0.037(5) 0.039(5) 0.004(4) 0.005(4) 0.002(4)
O4_9 0.048(4) 0.040(3) 0.054(4) -0.009(3) 0.012(3) 0.003(3)
C5_9 0.054(6) 0.034(5) 0.039(5) 0.001(4) 0.008(4) -0.005(4)
O5_9 0.059(5) 0.040(4) 0.049(4) 0.007(3) 0.023(3) 0.006(3)
C6_9 0.076(9) 0.035(5) 0.051(6) 0.000(4) 0.002(5) 0.007(5)
O6_9 0.069(6) 0.046(4) 0.077(5) -0.003(4) 0.020(4) 0.013(4)
C1_10 0.050(7) 0.050(6) 0.047(6) -0.001(5) 0.004(5) 0.011(5)
C2_10 0.052(7) 0.042(5) 0.044(5) 0.007(4) 0.014(4) 0.007(5)
O2_10 0.053(5) 0.042(4) 0.057(4) 0.000(3) 0.005(3) -0.006(3)
C3_10 0.057(7) 0.029(4) 0.046(5) -0.001(4) 0.013(5) 0.000(4)
O3_10 0.063(5) 0.042(4) 0.069(5) 0.015(3) -0.003(4) -0.008(3)
C4_10 0.042(6) 0.040(5) 0.044(5) -0.003(4) -0.002(4) 0.002(4)
O4_10 0.058(5) 0.040(3) 0.045(4) 0.001(3) 0.012(3) 0.006(3)
C5_10 0.054(7) 0.048(6) 0.052(6) 0.000(5) 0.007(5) -0.003(5)
O5_10 0.061(5) 0.044(4) 0.053(4) -0.008(3) 0.004(3) 0.009(3)
C6_10 0.079(9) 0.029(5) 0.093(10) -0.014(6) -0.015(7) -0.011(5)
O6_10 0.107(9) 0.102(8) 0.109(9) -0.045(7) -0.012(7) -0.005(6)
C1_11 0.040(6) 0.051(6) 0.034(5) -0.006(4) 0.005(4) 0.003(4)
C2_11 0.049(7) 0.048(6) 0.053(6) 0.003(5) 0.010(5) -0.010(5)
O2_11 0.047(4) 0.045(4) 0.062(4) 0.006(3) 0.013(3) -0.006(3)
C3_11 0.048(6) 0.037(5) 0.031(5) -0.004(4) 0.001(4) -0.003(4)
O3_11 0.064(5) 0.039(4) 0.054(4) 0.005(3) 0.007(3) 0.002(3)
C4_11 0.052(6) 0.043(5) 0.034(5) -0.005(4) 0.011(4) -0.007(4)
O4_11 0.048(4) 0.054(4) 0.044(4) -0.010(3) 0.012(3) -0.005(3)
C5_11 0.051(7) 0.045(5) 0.042(5) 0.009(4) 0.008(4) 0.010(5)
O5_11 0.064(5) 0.035(3) 0.052(4) -0.010(3) 0.013(3) -0.005(3)
C6_11 0.074(9) 0.050(6) 0.057(7) -0.007(5) 0.012(6) -0.009(6)
O6_11 0.067(6) 0.098(7) 0.077(6) -0.014(5) 0.008(4) -0.020(5)
C1_12 0.045(6) 0.053(6) 0.042(5) -0.009(5) 0.005(4) -0.009(5)
C2_12 0.049(7) 0.052(6) 0.047(6) 0.009(5) 0.016(5) 0.003(5)
O2_12 0.073(6) 0.053(4) 0.072(5) 0.013(4) 0.036(4) -0.004(4)
C3_12 0.058(7) 0.037(5) 0.047(5) 0.005(4) 0.023(5) 0.009(4)
O3_12 0.093(6) 0.042(4) 0.057(4) 0.011(3) 0.036(4) 0.016(4)
C4_12 0.037(6) 0.038(5) 0.044(5) 0.000(4) 0.007(4) 0.003(4)
O4_12 0.048(4) 0.044(4) 0.044(4) -0.002(3) 0.016(3) -0.001(3)
C5_12 0.055(7) 0.040(5) 0.039(5) -0.002(4) 0.009(4) 0.002(4)
O5_12 0.074(5) 0.049(4) 0.035(3) -0.013(3) 0.010(3) -0.014(3)
C6_12 0.077(9) 0.041(6) 0.071(8) -0.008(5) 0.025(6) -0.011(6)
O6_12 0.105(9) 0.087(7) 0.124(9) 0.036(6) -0.010(7) -0.056(6)
C1_13 0.035(6) 0.048(5) 0.044(5) 0.006(4) 0.011(4) -0.001(4)
C2_13 0.052(6) 0.028(4) 0.045(5) 0.001(4) 0.016(4) 0.007(4)
O2_13 0.054(5) 0.040(4) 0.048(4) 0.007(3) 0.014(3) 0.011(3)
C3_13 0.042(6) 0.032(4) 0.053(6) 0.001(4) 0.016(4) 0.000(4)
O3_13 0.095(7) 0.036(4) 0.051(4) -0.004(3) -0.006(4) 0.016(4)
C4_13 0.035(5) 0.026(4) 0.050(5) 0.003(4) 0.005(4) 0.002(4)
O4_13 0.035(4) 0.050(4) 0.038(3) -0.003(3) 0.003(3) 0.002(3)
C5_13 0.040(6) 0.036(5) 0.048(5) 0.005(4) 0.010(4) 0.003(4)
O5_13 0.046(4) 0.041(3) 0.047(4) 0.003(3) 0.007(3) -0.008(3)
C6_13 0.070(8) 0.021(4) 0.057(6) 0.006(4) 0.019(5) 0.003(4)
O6_13 0.066(5) 0.049(4) 0.055(4) 0.005(3) 0.022(4) -0.011(4)
C1_14 0.052(7) 0.045(5) 0.056(6) 0.018(5) 0.018(5) -0.003(5)
C2_14 0.050(6) 0.046(5) 0.040(5) 0.001(4) 0.009(4) 0.015(5)
O2_14 0.060(5) 0.053(4) 0.059(4) -0.007(3) 0.002(4) 0.017(4)
C3_14 0.042(6) 0.034(5) 0.040(5) -0.011(4) 0.003(4) -0.008(4)
O3_14 0.056(5) 0.042(4) 0.064(5) -0.009(3) 0.001(3) -0.002(3)
C4_14 0.031(5) 0.033(4) 0.048(5) 0.002(4) 0.010(4) -0.002(4)
O4_14 0.043(4) 0.047(4) 0.054(4) 0.005(3) 0.015(3) 0.001(3)
C5_14 0.051(7) 0.046(6) 0.075(8) 0.005(5) 0.011(6) 0.000(5)
O5_14 0.046(5) 0.037(4) 0.073(5) 0.017(3) 0.006(3) -0.005(3)
C6_14 0.066(10) 0.039(6) 0.153(16) 0.017(8) -0.004(9) -0.013(6)
O6_14 0.108(9) 0.092(8) 0.130(10) 0.042(7) -0.002(7) 0.006(6)

loop_
_atom_type_symbol
_atom_type_description
_atom_type_scat_dispersion_real
_atom_type_scat_dispersion_imag
_atom_type_scat_source
C C 0.0181 0.0091 'International Tables Vol C Tables 4.2.6.8 and 6.1.1.4'
O O 0.0492 0.0322 'International Tables Vol C Tables 4.2.6.8 and 6.1.1.4'
S S 0.3331 0.5567 'International Tables Vol C Tables 4.2.6.8 and 6.1.1.4'
H H 0.0000 0.0000 'International Tables Vol C Tables 4.2.6.8 and 6.1.1.4'

loop_
_geom_angle_atom_site_label_1
_geom_angle_atom_site_label_2
_geom_angle_atom_site_label_3
_geom_angle
O5_1 C1_1 O4_7 112.0(7)
O5_1 C1_1 C2_1 110.1(8)
O4_7 C1_1 C2_1 108.3(7)
O2_1 C2_1 C1_1 110.7(8)
O2_1 C2_1 C3_1 112.8(8)
C1_1 C2_1 C3_1 111.7(8)
O3_1 C3_1 C2_1 112.5(8)
O3_1 C3_1 C4_1 108.7(8)
C2_1 C3_1 C4_1 108.4(8)
O4_1 C4_1 C3_1 108.4(7)
O4_1 C4_1 C5_1 111.1(8)
C3_1 C4_1 C5_1 111.2(8)
C4_1 O4_1 C1_2 117.9(7)
O5_1 C5_1 C6_1 104.6(8)
O5_1 C5_1 C4_1 111.2(7)
C6_1 C5_1 C4_1 113.9(9)
C1_1 O5_1 C5_1 115.8(7)
O6_1 C6_1 C5_1 112.4(9)
O5_2 C1_2 O4_1 110.7(8)
O5_2 C1_2 C2_2 109.8(8)
O4_1 C1_2 C2_2 107.3(8)
O2_2 C2_2 C3_2 111.9(8)
O2_2 C2_2 C1_2 111.2(8)
C3_2 C2_2 C1_2 111.6(8)
O3_2 C3_2 C2_2 109.8(8)
O3_2 C3_2 C4_2 110.6(8)
C2_2 C3_2 C4_2 109.6(8)
O4_2 C4_2 C5_2 110.3(8)
O4_2 C4_2 C3_2 106.1(8)
C5_2 C4_2 C3_2 110.2(8)
C1_3 O4_2 C4_2 119.0(8)
O5_2 C5_2 C4_2 110.5(8)
O5_2 C5_2 C6_2 104.1(8)
C4_2 C5_2 C6_2 114.0(8)
C1_2 O5_2 C5_2 114.3(7)
O6_2 C6_2 C5_2 111.5(10)
O5_3 C1_3 O4_2 114.7(8)
O5_3 C1_3 C2_3 108.9(8)
O4_2 C1_3 C2_3 105.3(7)
O2_3 C2_3 C3_3 110.4(8)
O2_3 C2_3 C1_3 113.8(8)
C3_3 C2_3 C1_3 108.3(8)
O3_3 C3_3 C4_3 108.0(8)
O3_3 C3_3 C2_3 111.3(8)
C4_3 C3_3 C2_3 109.6(8)
O4_3 C4_3 C3_3 108.3(7)
O4_3 C4_3 C5_3 107.9(8)
C3_3 C4_3 C5_3 112.1(8)
C1_4 O4_3 C4_3 116.5(7)
O5_3 C5_3 C6_3 107.6(8)
O5_3 C5_3 C4_3 109.0(8)
C6_3 C5_3 C4_3 111.9(9)
C1_3 O5_3 C5_3 116.9(8)
O6_3 C6_3 C5_3 113.1(10)
O5_4 C1_4 O4_3 109.9(8)
O5_4 C1_4 C2_4 107.7(8)
O4_3 C1_4 C2_4 107.8(8)
O2_4 C2_4 C1_4 109.4(8)
O2_4 C2_4 C3_4 109.9(8)
C1_4 C2_4 C3_4 111.6(8)
O3_4 C3_4 C4_4 110.5(8)
O3_4 C3_4 C2_4 110.5(8)
C4_4 C3_4 C2_4 106.7(8)
O4_4 C4_4 C5_4 110.0(8)
O4_4 C4_4 C3_4 108.6(7)
C5_4 C4_4 C3_4 111.3(8)
C4_4 O4_4 C1_5 117.6(7)
O5_4 C5_4 C4_4 111.2(9)
O5_4 C5_4 C6_4 108.3(9)
C4_4 C5_4 C6_4 112.1(9)
C5_4 O5_4 C1_4 116.9(7)
O6_4 C6_4 C5_4 112.2(10)
O5_5 C1_5 O4_4 111.7(8)
O5_5 C1_5 C2_5 109.6(7)
O4_4 C1_5 C2_5 107.3(7)
O2_5 C2_5 C3_5 111.4(8)
O2_5 C2_5 C1_5 110.3(7)
C3_5 C2_5 C1_5 111.2(8)
O3_5 C3_5 C2_5 111.1(8)
O3_5 C3_5 C4_5 110.4(8)
C2_5 C3_5 C4_5 108.7(8)
O4_5 C4_5 C5_5 111.1(8)
O4_5 C4_5 C3_5 107.1(7)
C5_5 C4_5 C3_5 112.4(8)
C4_5 O4_5 C1_6 118.0(8)
O5_5 C5_5 C4_5 110.5(7)
O5_5 C5_5 C6_5 106.6(8)
C4_5 C5_5 C6_5 114.0(8)
C1_5 O5_5 C5_5 116.0(7)
O6_5 C6_5 C5_5 111.6(8)
O5_6 C1_6 O4_5 110.4(9)
O5_6 C1_6 C2_6 110.4(8)
O4_5 C1_6 C2_6 109.9(9)
O2_6 C2_6 C3_6 110.7(9)
O2_6 C2_6 C1_6 108.4(8)
C3_6 C2_6 C1_6 108.5(9)
O3_6 C3_6 C4_6 110.9(7)
O3_6 C3_6 C2_6 109.6(8)
C4_6 C3_6 C2_6 108.9(9)
O4_6 C4_6 C3_6 107.7(8)
O4_6 C4_6 C5_6 107.4(8)
C3_6 C4_6 C5_6 113.5(8)
C1_7 O4_6 C4_6 119.1(7)
C6_6 C5_6 O5_6 107.4(9)
C6_6 C5_6 C4_6 115.6(9)
O5_6 C5_6 C4_6 109.2(8)
C1_6 O5_6 C5_6 116.4(8)
O6_6 C6_6 C5_6 111.2(12)
O4_6 C1_7 O5_7 111.3(7)
O4_6 C1_7 C2_7 108.1(7)
O5_7 C1_7 C2_7 109.4(7)
O2_7 C2_7 C3_7 110.8(8)
O2_7 C2_7 C1_7 110.2(8)
C3_7 C2_7 C1_7 110.7(8)
O3_7 C3_7 C2_7 111.2(8)
O3_7 C3_7 C4_7 110.9(9)
C2_7 C3_7 C4_7 108.0(8)
O4_7 C4_7 C5_7 109.9(7)
O4_7 C4_7 C3_7 108.8(7)
C5_7 C4_7 C3_7 111.4(8)
C1_1 O4_7 C4_7 118.9(7)
O5_7 C5_7 C4_7 113.2(8)
O5_7 C5_7 C6_7 106.0(8)
C4_7 C5_7 C6_7 113.1(8)
C1_7 O5_7 C5_7 113.9(7)
O6_7 C6_7 C5_7 111.2(8)
O5_8 C1_8 O4_14 110.7(8)
O5_8 C1_8 C2_8 110.4(8)
O4_14 C1_8 C2_8 108.8(7)
O2_8 C2_8 C3_8 111.9(8)
O2_8 C2_8 C1_8 109.8(8)
C3_8 C2_8 C1_8 108.5(8)
O3_8 C3_8 C2_8 111.2(8)
O3_8 C3_8 C4_8 106.2(8)
C2_8 C3_8 C4_8 111.0(8)
O4_8 C4_8 C5_8 108.1(9)
O4_8 C4_8 C3_8 109.2(7)
C5_8 C4_8 C3_8 110.1(8)
C1_9 O4_8 C4_8 118.8(8)
O5_8 C5_8 C6_8 106.1(8)
O5_8 C5_8 C4_8 112.0(9)
C6_8 C5_8 C4_8 114.3(9)
C1_8 O5_8 C5_8 113.7(7)
O6_8 C6_8 C5_8 107.7(12)
O4_8 C1_9 O5_9 109.1(8)
O4_8 C1_9 C2_9 108.2(8)
O5_9 C1_9 C2_9 109.3(8)
O2_9 C2_9 C3_9 109.9(8)
O2_9 C2_9 C1_9 109.8(8)
C3_9 C2_9 C1_9 112.2(9)
O3_9 C3_9 C2_9 113.3(8)
O3_9 C3_9 C4_9 108.4(7)
C2_9 C3_9 C4_9 107.4(8)
O4_9 C4_9 C5_9 109.3(7)
O4_9 C4_9 C3_9 108.1(7)
C5_9 C4_9 C3_9 111.6(7)
C1_10 O4_9 C4_9 118.1(7)
O5_9 C5_9 C6_9 104.5(8)
O5_9 C5_9 C4_9 110.6(8)
C6_9 C5_9 C4_9 112.5(8)
C1_9 O5_9 C5_9 115.8(7)
O6_9 C6_9 C5_9 113.2(9)
O5_10 C1_10 O4_9 112.6(9)
O5_10 C1_10 C2_10 111.1(8)
O4_9 C1_10 C2_10 108.6(8)
O2_10 C2_10 C3_10 112.1(8)
O2_10 C2_10 C1_10 110.7(8)
C3_10 C2_10 C1_10 109.6(8)
O3_10 C3_10 C2_10 110.8(8)
O3_10 C3_10 C4_10 108.4(8)
C2_10 C3_10 C4_10 109.0(8)
O4_10 C4_10 C3_10 109.0(8)
O4_10 C4_10 C5_10 110.0(8)
C3_10 C4_10 C5_10 108.6(8)
C1_11 O4_10 C4_10 117.3(7)
O5_10 C5_10 C6_10 109.1(9)
O5_10 C5_10 C4_10 108.9(8)
C6_10 C5_10 C4_10 111.3(9)
C1_10 O5_10 C5_10 114.2(8)
O6_10 C6_10 C5_10 112.9(11)
O5_11 C1_11 O4_10 111.7(8)
O5_11 C1_11 C2_11 111.7(8)
O4_10 C1_11 C2_11 106.1(7)
O2_11 C2_11 C3_11 114.0(8)
O2_11 C2_11 C1_11 111.7(8)
C3_11 C2_11 C1_11 108.2(8)
O3_11 C3_11 C2_11 109.1(8)
O3_11 C3_11 C4_11 109.6(8)
C2_11 C3_11 C4_11 110.8(8)
O4_11 C4_11 C5_11 108.6(7)
O4_11 C4_11 C3_11 107.5(7)
C5_11 C4_11 C3_11 113.6(8)
C1_12 O4_11 C4_11 120.4(7)
O5_11 C5_11 C6_11 107.4(8)
O5_11 C5_11 C4_11 111.0(8)
C6_11 C5_11 C4_11 114.3(9)
C1_11 O5_11 C5_11 115.9(7)
O6_11 C6_11 C5_11 111.9(9)
O5_12 C1_12 O4_11 110.0(8)
O5_12 C1_12 C2_12 109.9(8)
O4_11 C1_12 C2_12 108.9(8)
O2_12 C2_12 C3_12 110.2(9)
O2_12 C2_12 C1_12 109.9(8)
C3_12 C2_12 C1_12 111.1(8)
O3_12 C3_12 C2_12 111.7(8)
O3_12 C3_12 C4_12 109.6(8)
C2_12 C3_12 C4_12 108.8(9)
O4_12 C4_12 C3_12 108.9(8)
O4_12 C4_12 C5_12 107.4(7)
C3_12 C4_12 C5_12 111.2(8)
C1_13 O4_12 C4_12 116.8(7)
O5_12 C5_12 C6_12 106.8(8)
O5_12 C5_12 C4_12 110.0(8)
C6_12 C5_12 C4_12 114.4(9)
C1_12 O5_12 C5_12 113.5(7)
O6_12 C6_12 C5_12 109.4(10)
O4_12 C1_13 O5_13 112.8(8)
O4_12 C1_13 C2_13 108.5(8)
O5_13 C1_13 C2_13 108.8(7)
O2_13 C2_13 C3_13 112.6(8)
O2_13 C2_13 C1_13 109.1(7)
C3_13 C2_13 C1_13 109.9(7)
O3_13 C3_13 C2_13 108.8(8)
O3_13 C3_13 C4_13 111.4(8)
C2_13 C3_13 C4_13 106.9(7)
O4_13 C4_13 C5_13 109.8(7)
O4_13 C4_13 C3_13 106.7(7)
C5_13 C4_13 C3_13 111.0(7)
C1_14 O4_13 C4_13 117.9(7)
O5_13 C5_13 C6_13 107.2(8)
O5_13 C5_13 C4_13 111.3(7)
C6_13 C5_13 C4_13 111.1(8)
C1_13 O5_13 C5_13 113.9(7)
O6_13 C6_13 C5_13 111.3(8)
O5_14 C1_14 O4_13 112.3(8)
O5_14 C1_14 C2_14 109.5(9)
O4_13 C1_14 C2_14 107.8(7)
O2_14 C2_14 C3_14 112.7(9)
O2_14 C2_14 C1_14 109.8(8)
C3_14 C2_14 C1_14 111.2(8)
O3_14 C3_14 C2_14 111.4(8)
O3_14 C3_14 C4_14 108.5(7)
C2_14 C3_14 C4_14 109.0(8)
O4_14 C4_14 C3_14 108.8(7)
O4_14 C4_14 C5_14 108.3(8)
C3_14 C4_14 C5_14 109.0(8)
C1_8 O4_14 C4_14 118.2(7)
O5_14 C5_14 C6_14 105.2(10)
O5_14 C5_14 C4_14 110.9(9)
C6_14 C5_14 C4_14 110.3(10)
C1_14 O5_14 C5_14 115.0(8)
O6_14 C6_14 C5_14 109.6(13)
C1_15 S1_15 C4_15 89.9(8)
C21_15 C1_15 C2_15 114.8(10)
C21_15 C1_15 S1_15 128.1(10)
C2_15 C1_15 S1_15 117.0(9)
C3_15 C2_15 C1_15 100.8(10)
C4_15 C3_15 C2_15 118.3(15)
C3_15 C4_15 S1_15 113.9(13)
C1_15 C21_15 C22_15 120.4(12)
C1_15 C21_15 S21_15 124.6(11)
C22_15 C21_15 S21_15 114.9(10)
C24_15 S21_15 C21_15 94.7(9)
C23_15 C22_15 C21_15 95.5(13)
C24_15 C23_15 C22_15 130.7(18)
C23_15 C24_15 S21_15 104.0(14)
C1_16 S1_16 C4_16 96.1(10)
C21_16 C1_16 C2_16 127.9(12)
C21_16 C1_16 S1_16 120.6(10)
C2_16 C1_16 S1_16 111.3(10)
C3_16 C2_16 C1_16 104.3(13)
C4_16 C3_16 C2_16 118.9(18)
C3_16 C4_16 S1_16 109.0(15)
C1_16 C21_16 C22_16 128.4(11)
C1_16 C21_16 S21_16 122.0(10)
C22_16 C21_16 S21_16 109.6(9)
C21_16 S21_16 C24_16 96.2(9)
C23_16 C22_16 C21_16 106.9(12)
C24_16 C23_16 C22_16 118.6(16)
C23_16 C24_16 S21_16 108.6(14)
C1_17 S1_17 C4_17 95.7(11)
C21_17 C1_17 C2_17 129.1(14)
C21_17 C1_17 S1_17 118.9(13)
C2_17 C1_17 S1_17 112.0(11)
C3_17 C2_17 C1_17 103.6(14)
C4_17 C3_17 C2_17 121.7(19)
C3_17 C4_17 S1_17 107.0(16)
C1_17 C21_17 C22_17 128.9(13)
C1_17 C21_17 S21_17 122.0(11)
C22_17 C21_17 S21_17 109.2(10)
C21_17 S21_17 C24_17 95.0(9)
C23_17 C22_17 C21_17 108.7(13)
C24_17 C23_17 C22_17 114.4(16)
C23_17 C24_17 S21_17 112.7(14)

loop_
_geom_bond_atom_site_label_1
_geom_bond_atom_site_label_2
_geom_bond_distance
C1_1 O5_1 1.404(11)
C1_1 O4_7 1.418(12)
C1_1 C2_1 1.491(14)
C2_1 O2_1 1.434(12)
C2_1 C3_1 1.510(14)
C3_1 O3_1 1.427(12)
C3_1 C4_1 1.523(13)
C4_1 O4_1 1.410(11)
C4_1 C5_1 1.531(14)
O4_1 C1_2 1.418(12)
C5_1 O5_1 1.451(12)
C5_1 C6_1 1.496(14)
C6_1 O6_1 1.462(14)
C1_2 O5_2 1.411(12)
C1_2 C2_2 1.538(14)
C2_2 O2_2 1.406(11)
C2_2 C3_2 1.520(13)
C3_2 O3_2 1.429(12)
C3_2 C4_2 1.531(14)
C4_2 O4_2 1.442(12)
C4_2 C5_2 1.503(15)
O4_2 C1_3 1.402(11)
C5_2 O5_2 1.460(12)
C5_2 C6_2 1.541(14)
C6_2 O6_2 1.403(15)
C1_3 O5_3 1.364(12)
C1_3 C2_3 1.549(14)
C2_3 O2_3 1.410(12)
C2_3 C3_3 1.541(15)
C3_3 O3_3 1.444(11)
C3_3 C4_3 1.518(14)
C4_3 O4_3 1.428(12)
C4_3 C5_3 1.526(13)
O4_3 C1_4 1.425(12)
C5_3 O5_3 1.458(13)
C5_3 C6_3 1.489(15)
C6_3 O6_3 1.375(17)
C1_4 O5_4 1.421(12)
C1_4 C2_4 1.542(15)
C2_4 O2_4 1.433(13)
C2_4 C3_4 1.539(15)
C3_4 O3_4 1.404(12)
C3_4 C4_4 1.536(13)
C4_4 O4_4 1.424(11)
C4_4 C5_4 1.534(15)
O4_4 C1_5 1.423(12)
C5_4 O5_4 1.415(13)
C5_4 C6_4 1.534(15)
C6_4 O6_4 1.400(18)
C1_5 O5_5 1.411(11)
C1_5 C2_5 1.526(13)
C2_5 O2_5 1.412(11)
C2_5 C3_5 1.505(13)
C3_5 O3_5 1.396(12)
C3_5 C4_5 1.546(13)
C4_5 O4_5 1.418(11)
C4_5 C5_5 1.498(14)
O4_5 C1_6 1.439(13)
C5_5 O5_5 1.455(11)
C5_5 C6_5 1.513(14)
C6_5 O6_5 1.450(14)
C1_6 O5_6 1.387(13)
C1_6 C2_6 1.529(16)
C2_6 O2_6 1.466(13)
C2_6 C3_6 1.507(15)
C3_6 O3_6 1.444(11)
C3_6 C4_6 1.495(13)
C4_6 O4_6 1.447(12)
C4_6 C5_6 1.528(14)
O4_6 C1_7 1.410(11)
C5_6 C6_6 1.447(16)
C5_6 O5_6 1.453(12)
C6_6 O6_6 1.415(19)
C1_7 O5_7 1.410(11)
C1_7 C2_7 1.523(14)
C2_7 O2_7 1.444(12)
C2_7 C3_7 1.500(14)
C3_7 O3_7 1.423(12)
C3_7 C4_7 1.518(14)
C4_7 O4_7 1.445(11)
C4_7 C5_7 1.501(13)
C5_7 O5_7 1.419(12)
C5_7 C6_7 1.541(14)
C6_7 O6_7 1.410(14)
C1_8 O5_8 1.401(12)
C1_8 O4_14 1.415(12)
C1_8 C2_8 1.555(14)
C2_8 O2_8 1.415(13)
C2_8 C3_8 1.464(14)
C3_8 O3_8 1.429(12)
C3_8 C4_8 1.549(14)
C4_8 O4_8 1.438(12)
C4_8 C5_8 1.525(15)
O4_8 C1_9 1.413(12)
C5_8 O5_8 1.440(12)
C5_8 C6_8 1.506(15)
C6_8 O6_8 1.49(2)
C1_9 O5_9 1.430(12)
C1_9 C2_9 1.491(14)
C2_9 O2_9 1.449(12)
C2_9 C3_9 1.482(15)
C3_9 O3_9 1.397(11)
C3_9 C4_9 1.534(13)
C4_9 O4_9 1.446(11)
C4_9 C5_9 1.521(13)
O4_9 C1_10 1.423(12)
C5_9 O5_9 1.431(12)
C5_9 C6_9 1.508(14)
C6_9 O6_9 1.425(15)
C1_10 O5_10 1.375(13)
C1_10 C2_10 1.531(14)
C2_10 O2_10 1.416(12)
C2_10 C3_10 1.511(15)
C3_10 O3_10 1.440(11)
C3_10 C4_10 1.524(13)
C4_10 O4_10 1.435(12)
C4_10 C5_10 1.544(14)
O4_10 C1_11 1.418(11)
C5_10 O5_10 1.438(13)
C5_10 C6_10 1.504(15)
C6_10 O6_10 1.414(18)
C1_11 O5_11 1.396(12)
C1_11 C2_11 1.552(15)
C2_11 O2_11 1.383(12)
C2_11 C3_11 1.483(14)
C3_11 O3_11 1.443(12)
C3_11 C4_11 1.520(13)
C4_11 O4_11 1.443(11)
C4_11 C5_11 1.515(14)
O4_11 C1_12 1.421(12)
C5_11 O5_11 1.433(12)
C5_11 C6_11 1.491(16)
C6_11 O6_11 1.414(15)
C1_12 O5_12 1.413(12)
C1_12 C2_12 1.497(15)
C2_12 O2_12 1.473(12)
C2_12 C3_12 1.487(14)
C3_12 O3_12 1.443(11)
C3_12 C4_12 1.502(13)
C4_12 O4_12 1.440(11)
C4_12 C5_12 1.512(13)
O4_12 C1_13 1.403(11)
C5_12 O5_12 1.457(11)
C5_12 C6_12 1.494(14)
C6_12 O6_12 1.442(17)
C1_13 O5_13 1.425(11)
C1_13 C2_13 1.544(13)
C2_13 O2_13 1.429(11)
C2_13 C3_13 1.515(14)
C3_13 O3_13 1.413(12)
C3_13 C4_13 1.531(12)
C4_13 O4_13 1.448(11)
C4_13 C5_13 1.528(13)
O4_13 C1_14 1.418(12)
C5_13 O5_13 1.432(12)
C5_13 C6_13 1.524(12)
C6_13 O6_13 1.422(12)
C1_14 O5_14 1.402(12)
C1_14 C2_14 1.529(15)
C2_14 O2_14 1.437(12)
C2_14 C3_14 1.471(14)
C3_14 O3_14 1.433(11)
C3_14 C4_14 1.520(13)
C4_14 O4_14 1.454(11)
C4_14 C5_14 1.537(15)
C5_14 O5_14 1.419(14)
C5_14 C6_14 1.505(17)
C6_14 O6_14 1.51(2)
S1_15 C1_15 1.678(12)
S1_15 C4_15 1.695(15)
C1_15 C21_15 1.454(14)
C1_15 C2_15 1.492(14)
C2_15 C3_15 1.460(16)
C3_15 C4_15 1.312(16)
C21_15 C22_15 1.507(15)
C21_15 S21_15 1.700(15)
S21_15 C24_15 1.648(15)
C22_15 C23_15 1.396(17)
C23_15 C24_15 1.338(17)
S1_16 C1_16 1.631(14)
S1_16 C4_16 1.671(17)
C1_16 C21_16 1.478(14)
C1_16 C2_16 1.513(15)
C2_16 C3_16 1.417(17)
C3_16 C4_16 1.342(18)
C21_16 C22_16 1.492(14)
C21_16 S21_16 1.641(13)
S21_16 C24_16 1.674(17)
C22_16 C23_16 1.378(16)
C23_16 C24_16 1.336(17)
S1_17 C1_17 1.624(15)
S1_17 C4_17 1.700(18)
C1_17 C21_17 1.426(15)
C1_17 C2_17 1.511(16)
C2_17 C3_17 1.386(17)
C3_17 C4_17 1.337(18)
C21_17 C22_17 1.478(15)
C21_17 S21_17 1.660(14)
S21_17 C24_17 1.668(15)
C22_17 C23_17 1.430(17)
C23_17 C24_17 1.314(17)

loop_
_geom_torsion_atom_site_label_1
_geom_torsion_atom_site_label_2
_geom_torsion_atom_site_label_3
_geom_torsion_atom_site_label_4
_geom_torsion
O5_1 C1_1 C2_1 O2_1 -174.7(8)
O4_7 C1_1 C2_1 O2_1 62.6(10)
O5_1 C1_1 C2_1 C3_1 58.7(10)
O4_7 C1_1 C2_1 C3_1 -64.0(10)
O2_1 C2_1 C3_1 O3_1 56.9(11)
C1_1 C2_1 C3_1 O3_1 -177.7(8)
O2_1 C2_1 C3_1 C4_1 177.1(8)
C1_1 C2_1 C3_1 C4_1 -57.4(11)
O3_1 C3_1 C4_1 O4_1 -62.0(10)
C2_1 C3_1 C4_1 O4_1 175.4(8)
O3_1 C3_1 C4_1 C5_1 175.5(8)
C2_1 C3_1 C4_1 C5_1 53.0(11)
C3_1 C4_1 O4_1 C1_2 130.9(9)
C5_1 C4_1 O4_1 C1_2 -106.6(10)
O4_1 C4_1 C5_1 O5_1 -171.2(8)
C3_1 C4_1 C5_1 O5_1 -50.3(12)
O4_1 C4_1 C5_1 C6_1 70.9(11)
C3_1 C4_1 C5_1 C6_1 -168.2(9)
O4_7 C1_1 O5_1 C5_1 63.9(10)
C2_1 C1_1 O5_1 C5_1 -56.6(11)
C6_1 C5_1 O5_1 C1_1 176.5(8)
C4_1 C5_1 O5_1 C1_1 53.1(12)
O5_1 C5_1 C6_1 O6_1 -64.9(11)
C4_1 C5_1 C6_1 O6_1 56.7(12)
C4_1 O4_1 C1_2 O5_2 115.0(8)
C4_1 O4_1 C1_2 C2_2 -125.1(8)
O5_2 C1_2 C2_2 O2_2 -179.7(8)
O4_1 C1_2 C2_2 O2_2 59.9(11)
O5_2 C1_2 C2_2 C3_2 54.5(11)
O4_1 C1_2 C2_2 C3_2 -65.9(10)
O2_2 C2_2 C3_2 O3_2 59.7(11)
C1_2 C2_2 C3_2 O3_2 -174.9(8)
O2_2 C2_2 C3_2 C4_2 -178.6(8)
C1_2 C2_2 C3_2 C4_2 -53.2(11)
O3_2 C3_2 C4_2 O4_2 -65.2(11)
C2_2 C3_2 C4_2 O4_2 173.5(8)
O3_2 C3_2 C4_2 C5_2 175.4(9)
C2_2 C3_2 C4_2 C5_2 54.1(12)
C5_2 C4_2 O4_2 C1_3 -112.8(9)
C3_2 C4_2 O4_2 C1_3 127.8(9)
O4_2 C4_2 C5_2 O5_2 -173.0(7)
C3_2 C4_2 C5_2 O5_2 -56.2(11)
O4_2 C4_2 C5_2 C6_2 70.2(11)
C3_2 C4_2 C5_2 C6_2 -173.0(9)
O4_1 C1_2 O5_2 C5_2 60.4(10)
C2_2 C1_2 O5_2 C5_2 -57.9(11)
C4_2 C5_2 O5_2 C1_2 60.1(10)
C6_2 C5_2 O5_2 C1_2 -177.1(8)
O5_2 C5_2 C6_2 O6_2 69.2(12)
C4_2 C5_2 C6_2 O6_2 -170.4(9)
C4_2 O4_2 C1_3 O5_3 113.5(10)
C4_2 O4_2 C1_3 C2_3 -126.8(9)
O5_3 C1_3 C2_3 O2_3 -177.3(8)
O4_2 C1_3 C2_3 O2_3 59.2(11)
O5_3 C1_3 C2_3 C3_3 59.5(10)
O4_2 C1_3 C2_3 C3_3 -63.9(10)
O2_3 C2_3 C3_3 O3_3 59.5(10)
C1_3 C2_3 C3_3 O3_3 -175.3(7)
O2_3 C2_3 C3_3 C4_3 178.8(7)
C1_3 C2_3 C3_3 C4_3 -56.0(9)
O3_3 C3_3 C4_3 O4_3 -66.5(10)
C2_3 C3_3 C4_3 O4_3 172.2(7)
O3_3 C3_3 C4_3 C5_3 174.6(8)
C2_3 C3_3 C4_3 C5_3 53.2(10)
C3_3 C4_3 O4_3 C1_4 128.3(8)
C5_3 C4_3 O4_3 C1_4 -110.2(9)
O4_3 C4_3 C5_3 O5_3 -169.6(7)
C3_3 C4_3 C5_3 O5_3 -50.4(10)
O4_3 C4_3 C5_3 C6_3 71.6(11)
C3_3 C4_3 C5_3 C6_3 -169.3(9)
O4_2 C1_3 O5_3 C5_3 55.3(11)
C2_3 C1_3 O5_3 C5_3 -62.4(10)
C6_3 C5_3 O5_3 C1_3 179.0(8)
C4_3 C5_3 O5_3 C1_3 57.4(10)
O5_3 C5_3 C6_3 O6_3 -65.8(13)
C4_3 C5_3 C6_3 O6_3 54.0(14)
C4_3 O4_3 C1_4 O5_4 115.9(9)
C4_3 O4_3 C1_4 C2_4 -126.9(8)
O5_4 C1_4 C2_4 O2_4 -179.8(8)
O4_3 C1_4 C2_4 O2_4 61.6(10)
O5_4 C1_4 C2_4 C3_4 58.3(11)
O4_3 C1_4 C2_4 C3_4 -60.3(11)
O2_4 C2_4 C3_4 O3_4 60.4(11)
C1_4 C2_4 C3_4 O3_4 -178.0(8)
O2_4 C2_4 C3_4 C4_4 -179.5(8)
C1_4 C2_4 C3_4 C4_4 -57.9(11)
O3_4 C3_4 C4_4 O4_4 -64.3(11)
C2_4 C3_4 C4_4 O4_4 175.5(8)
O3_4 C3_4 C4_4 C5_4 174.4(9)
C2_4 C3_4 C4_4 C5_4 54.2(11)
C5_4 C4_4 O4_4 C1_5 -113.4(9)
C3_4 C4_4 O4_4 C1_5 124.5(8)
O4_4 C4_4 C5_4 O5_4 -173.5(7)
C3_4 C4_4 C5_4 O5_4 -53.1(11)
O4_4 C4_4 C5_4 C6_4 65.1(12)
C3_4 C4_4 C5_4 C6_4 -174.4(10)
C4_4 C5_4 O5_4 C1_4 56.2(11)
C6_4 C5_4 O5_4 C1_4 179.8(9)
O4_3 C1_4 O5_4 C5_4 59.4(11)
C2_4 C1_4 O5_4 C5_4 -57.8(11)
O5_4 C5_4 C6_4 O6_4 -69.1(13)
C4_4 C5_4 C6_4 O6_4 54.0(14)
C4_4 O4_4 C1_5 O5_5 114.5(8)
C4_4 O4_4 C1_5 C2_5 -125.4(8)
O5_5 C1_5 C2_5 O2_5 -178.5(8)
O4_4 C1_5 C2_5 O2_5 60.0(10)
O5_5 C1_5 C2_5 C3_5 57.3(11)
O4_4 C1_5 C2_5 C3_5 -64.1(9)
O2_5 C2_5 C3_5 O3_5 59.7(11)
C1_5 C2_5 C3_5 O3_5 -176.8(8)
O2_5 C2_5 C3_5 C4_5 -178.6(8)
C1_5 C2_5 C3_5 C4_5 -55.0(11)
O3_5 C3_5 C4_5 O4_5 -62.7(10)
C2_5 C3_5 C4_5 O4_5 175.1(8)
O3_5 C3_5 C4_5 C5_5 175.1(8)
C2_5 C3_5 C4_5 C5_5 52.9(11)
C5_5 C4_5 O4_5 C1_6 -108.3(9)
C3_5 C4_5 O4_5 C1_6 128.7(9)
O4_5 C4_5 C5_5 O5_5 -171.2(7)
C3_5 C4_5 C5_5 O5_5 -51.2(11)
O4_5 C4_5 C5_5 C6_5 68.8(11)
C3_5 C4_5 C5_5 C6_5 -171.3(9)
O4_4 C1_5 O5_5 C5_5 61.2(10)
C2_5 C1_5 O5_5 C5_5 -57.6(11)
C4_5 C5_5 O5_5 C1_5 55.3(11)
C6_5 C5_5 O5_5 C1_5 179.6(8)
O5_5 C5_5 C6_5 O6_5 -66.9(10)
C4_5 C5_5 C6_5 O6_5 55.2(11)
C4_5 O4_5 C1_6 O5_6 112.9(9)
C4_5 O4_5 C1_6 C2_6 -125.1(9)
O5_6 C1_6 C2_6 O2_6 -179.7(8)
O4_5 C1_6 C2_6 O2_6 58.3(11)
O5_6 C1_6 C2_6 C3_6 60.0(11)
O4_5 C1_6 C2_6 C3_6 -62.0(10)
O2_6 C2_6 C3_6 O3_6 61.9(10)
C1_6 C2_6 C3_6 O3_6 -179.1(8)
O2_6 C2_6 C3_6 C4_6 -176.6(8)
C1_6 C2_6 C3_6 C4_6 -57.6(10)
O3_6 C3_6 C4_6 O4_6 -66.1(10)
C2_6 C3_6 C4_6 O4_6 173.2(7)
O3_6 C3_6 C4_6 C5_6 175.2(8)
C2_6 C3_6 C4_6 C5_6 54.5(11)
C3_6 C4_6 O4_6 C1_7 121.7(8)
C5_6 C4_6 O4_6 C1_7 -115.8(8)
O4_6 C4_6 C5_6 C6_6 70.7(12)
C3_6 C4_6 C5_6 C6_6 -170.4(10)
O4_6 C4_6 C5_6 O5_6 -168.1(7)
C3_6 C4_6 C5_6 O5_6 -49.2(11)
O4_5 C1_6 O5_6 C5_6 62.8(11)
C2_6 C1_6 O5_6 C5_6 -58.9(11)
C6_6 C5_6 O5_6 C1_6 178.4(10)
C4_6 C5_6 O5_6 C1_6 52.3(11)
O5_6 C5_6 C6_6 O6_6 -67.1(13)
C4_6 C5_6 C6_6 O6_6 55.0(14)
C4_6 O4_6 C1_7 O5_7 112.8(9)
C4_6 O4_6 C1_7 C2_7 -127.0(8)
O4_6 C1_7 C2_7 O2_7 61.6(10)
O5_7 C1_7 C2_7 O2_7 -177.0(7)
O4_6 C1_7 C2_7 C3_7 -61.4(10)
O5_7 C1_7 C2_7 C3_7 60.0(10)
O2_7 C2_7 C3_7 O3_7 58.3(11)
C1_7 C2_7 C3_7 O3_7 -179.1(8)
O2_7 C2_7 C3_7 C4_7 -179.8(8)
C1_7 C2_7 C3_7 C4_7 -57.2(10)
O3_7 C3_7 C4_7 O4_7 -64.1(10)
C2_7 C3_7 C4_7 O4_7 173.8(8)
O3_7 C3_7 C4_7 C5_7 174.6(7)
C2_7 C3_7 C4_7 C5_7 52.5(10)
O5_1 C1_1 O4_7 C4_7 117.4(8)
C2_1 C1_1 O4_7 C4_7 -121.0(8)
C5_7 C4_7 O4_7 C1_1 -113.4(8)
C3_7 C4_7 O4_7 C1_1 124.4(8)
O4_7 C4_7 C5_7 O5_7 -172.0(7)
C3_7 C4_7 C5_7 O5_7 -51.3(10)
O4_7 C4_7 C5_7 C6_7 67.4(10)
C3_7 C4_7 C5_7 C6_7 -171.9(8)
O4_6 C1_7 O5_7 C5_7 61.6(9)
C2_7 C1_7 O5_7 C5_7 -57.8(9)
C4_7 C5_7 O5_7 C1_7 54.7(10)
C6_7 C5_7 O5_7 C1_7 179.2(8)
O5_7 C5_7 C6_7 O6_7 -65.2(11)
C4_7 C5_7 C6_7 O6_7 59.4(12)
O5_8 C1_8 C2_8 O2_8 -177.0(7)
O4_14 C1_8 C2_8 O2_8 61.3(10)
O5_8 C1_8 C2_8 C3_8 60.4(10)
O4_14 C1_8 C2_8 C3_8 -61.3(10)
O2_8 C2_8 C3_8 O3_8 63.9(11)
C1_8 C2_8 C3_8 O3_8 -174.8(8)
O2_8 C2_8 C3_8 C4_8 -178.0(8)
C1_8 C2_8 C3_8 C4_8 -56.7(11)
O3_8 C3_8 C4_8 O4_8 -67.6(10)
C2_8 C3_8 C4_8 O4_8 171.3(8)
O3_8 C3_8 C4_8 C5_8 173.9(8)
C2_8 C3_8 C4_8 C5_8 52.9(11)
C5_8 C4_8 O4_8 C1_9 -117.3(9)
C3_8 C4_8 O4_8 C1_9 123.0(9)
O4_8 C4_8 C5_8 O5_8 -169.2(7)
C3_8 C4_8 C5_8 O5_8 -50.0(11)
O4_8 C4_8 C5_8 C6_8 70.1(12)
C3_8 C4_8 C5_8 C6_8 -170.7(10)
O4_14 C1_8 O5_8 C5_8 60.4(10)
C2_8 C1_8 O5_8 C5_8 -60.1(10)
C6_8 C5_8 O5_8 C1_8 -178.7(10)
C4_8 C5_8 O5_8 C1_8 56.0(11)
O5_8 C5_8 C6_8 O6_8 -69.8(11)
C4_8 C5_8 C6_8 O6_8 54.2(12)
C4_8 O4_8 C1_9 O5_9 114.6(9)
C4_8 O4_8 C1_9 C2_9 -126.6(9)
O4_8 C1_9 C2_9 O2_9 62.8(11)
O5_9 C1_9 C2_9 O2_9 -178.5(8)
O4_8 C1_9 C2_9 C3_9 -59.7(10)
O5_9 C1_9 C2_9 C3_9 59.0(11)
O2_9 C2_9 C3_9 O3_9 59.5(10)
C1_9 C2_9 C3_9 O3_9 -178.1(8)
O2_9 C2_9 C3_9 C4_9 179.1(7)
C1_9 C2_9 C3_9 C4_9 -58.4(10)
O3_9 C3_9 C4_9 O4_9 -62.7(10)
C2_9 C3_9 C4_9 O4_9 174.6(8)
O3_9 C3_9 C4_9 C5_9 177.1(8)
C2_9 C3_9 C4_9 C5_9 54.4(10)
C5_9 C4_9 O4_9 C1_10 -105.5(9)
C3_9 C4_9 O4_9 C1_10 132.9(8)
O4_9 C4_9 C5_9 O5_9 -171.2(7)
C3_9 C4_9 C5_9 O5_9 -51.8(11)
O4_9 C4_9 C5_9 C6_9 72.4(10)
C3_9 C4_9 C5_9 C6_9 -168.2(9)
O4_8 C1_9 O5_9 C5_9 61.8(10)
C2_9 C1_9 O5_9 C5_9 -56.3(11)
C6_9 C5_9 O5_9 C1_9 174.8(8)
C4_9 C5_9 O5_9 C1_9 53.5(10)
O5_9 C5_9 C6_9 O6_9 -71.0(10)
C4_9 C5_9 C6_9 O6_9 49.0(12)
C4_9 O4_9 C1_10 O5_10 116.0(9)
C4_9 O4_9 C1_10 C2_10 -120.6(9)
O5_10 C1_10 C2_10 O2_10 -179.3(8)
O4_9 C1_10 C2_10 O2_10 56.4(11)
O5_10 C1_10 C2_10 C3_10 56.6(11)
O4_9 C1_10 C2_10 C3_10 -67.7(10)
O2_10 C2_10 C3_10 O3_10 61.5(10)
C1_10 C2_10 C3_10 O3_10 -175.1(8)
O2_10 C2_10 C3_10 C4_10 -179.3(8)
C1_10 C2_10 C3_10 C4_10 -55.9(10)
O3_10 C3_10 C4_10 O4_10 -62.1(10)
C2_10 C3_10 C4_10 O4_10 177.2(7)
O3_10 C3_10 C4_10 C5_10 178.1(8)
C2_10 C3_10 C4_10 C5_10 57.4(11)
C3_10 C4_10 O4_10 C1_11 125.5(8)
C5_10 C4_10 O4_10 C1_11 -115.6(9)
O4_10 C4_10 C5_10 O5_10 -177.1(7)
C3_10 C4_10 C5_10 O5_10 -58.0(11)
O4_10 C4_10 C5_10 C6_10 62.6(12)
C3_10 C4_10 C5_10 C6_10 -178.2(10)
O4_9 C1_10 O5_10 C5_10 62.0(11)
C2_10 C1_10 O5_10 C5_10 -60.1(11)
C6_10 C5_10 O5_10 C1_10 -177.5(10)
C4_10 C5_10 O5_10 C1_10 60.9(11)
O5_10 C5_10 C6_10 O6_10 -66.7(13)
C4_10 C5_10 C6_10 O6_10 53.4(14)
C4_10 O4_10 C1_11 O5_11 109.7(9)
C4_10 O4_10 C1_11 C2_11 -128.3(8)
O5_11 C1_11 C2_11 O2_11 -175.7(8)
O4_10 C1_11 C2_11 O2_11 62.2(10)
O5_11 C1_11 C2_11 C3_11 58.0(10)
O4_10 C1_11 C2_11 C3_11 -64.0(10)
O2_11 C2_11 C3_11 O3_11 60.0(11)
C1_11 C2_11 C3_11 O3_11 -175.0(7)
O2_11 C2_11 C3_11 C4_11 -179.2(8)
C1_11 C2_11 C3_11 C4_11 -54.3(10)
O3_11 C3_11 C4_11 O4_11 -67.8(9)
C2_11 C3_11 C4_11 O4_11 171.7(8)
O3_11 C3_11 C4_11 C5_11 172.0(7)
C2_11 C3_11 C4_11 C5_11 51.5(10)
C5_11 C4_11 O4_11 C1_12 -110.9(9)
C3_11 C4_11 O4_11 C1_12 125.8(9)
O4_11 C4_11 C5_11 O5_11 -166.7(7)
C3_11 C4_11 C5_11 O5_11 -47.1(11)
O4_11 C4_11 C5_11 C6_11 71.6(10)
C3_11 C4_11 C5_11 C6_11 -168.9(8)
O4_10 C1_11 O5_11 C5_11 61.0(10)
C2_11 C1_11 O5_11 C5_11 -57.8(10)
C6_11 C5_11 O5_11 C1_11 177.2(8)
C4_11 C5_11 O5_11 C1_11 51.5(11)
O5_11 C5_11 C6_11 O6_11 -60.9(12)
C4_11 C5_11 C6_11 O6_11 62.8(13)
C4_11 O4_11 C1_12 O5_12 114.5(8)
C4_11 O4_11 C1_12 C2_12 -124.9(8)
O5_12 C1_12 C2_12 O2_12 -179.0(8)
O4_11 C1_12 C2_12 O2_12 60.4(10)
O5_12 C1_12 C2_12 C3_12 58.7(11)
O4_11 C1_12 C2_12 C3_12 -61.9(11)
O2_12 C2_12 C3_12 O3_12 59.8(11)
C1_12 C2_12 C3_12 O3_12 -178.1(9)
O2_12 C2_12 C3_12 C4_12 -179.1(8)
C1_12 C2_12 C3_12 C4_12 -57.0(11)
O3_12 C3_12 C4_12 O4_12 -64.4(10)
C2_12 C3_12 C4_12 O4_12 173.2(8)
O3_12 C3_12 C4_12 C5_12 177.4(8)
C2_12 C3_12 C4_12 C5_12 55.0(11)
C3_12 C4_12 O4_12 C1_13 124.5(8)
C5_12 C4_12 O4_12 C1_13 -115.0(9)
O4_12 C4_12 C5_12 O5_12 -173.2(7)
C3_12 C4_12 C5_12 O5_12 -54.0(11)
O4_12 C4_12 C5_12 C6_12 66.6(11)
C3_12 C4_12 C5_12 C6_12 -174.3(10)
O4_11 C1_12 O5_12 C5_12 61.4(10)
C2_12 C1_12 O5_12 C5_12 -58.6(11)
C6_12 C5_12 O5_12 C1_12 -178.7(9)
C4_12 C5_12 O5_12 C1_12 56.6(11)
O5_12 C5_12 C6_12 O6_12 -70.6(11)
C4_12 C5_12 C6_12 O6_12 51.5(13)
C4_12 O4_12 C1_13 O5_13 113.7(8)
C4_12 O4_12 C1_13 C2_13 -125.6(8)
O4_12 C1_13 C2_13 O2_13 62.1(10)
O5_13 C1_13 C2_13 O2_13 -174.8(7)
O4_12 C1_13 C2_13 C3_13 -61.9(9)
O5_13 C1_13 C2_13 C3_13 61.2(10)
O2_13 C2_13 C3_13 O3_13 58.3(10)
C1_13 C2_13 C3_13 O3_13 -179.8(8)
O2_13 C2_13 C3_13 C4_13 178.7(7)
C1_13 C2_13 C3_13 C4_13 -59.4(9)
O3_13 C3_13 C4_13 O4_13 -65.6(10)
C2_13 C3_13 C4_13 O4_13 175.7(7)
O3_13 C3_13 C4_13 C5_13 174.8(8)
C2_13 C3_13 C4_13 C5_13 56.0(10)
C5_13 C4_13 O4_13 C1_14 -113.5(9)
C3_13 C4_13 O4_13 C1_14 126.2(8)
O4_13 C4_13 C5_13 O5_13 -172.2(7)
C3_13 C4_13 C5_13 O5_13 -54.4(10)
O4_13 C4_13 C5_13 C6_13 68.4(10)
C3_13 C4_13 C5_13 C6_13 -173.8(8)
O4_12 C1_13 O5_13 C5_13 61.1(10)
C2_13 C1_13 O5_13 C5_13 -59.4(10)
C6_13 C5_13 O5_13 C1_13 178.4(7)
C4_13 C5_13 O5_13 C1_13 56.7(10)
O5_13 C5_13 C6_13 O6_13 -62.0(10)
C4_13 C5_13 C6_13 O6_13 59.8(11)
C4_13 O4_13 C1_14 O5_14 116.8(9)
C4_13 O4_13 C1_14 C2_14 -122.5(8)
O5_14 C1_14 C2_14 O2_14 -177.3(8)
O4_13 C1_14 C2_14 O2_14 60.3(10)
O5_14 C1_14 C2_14 C3_14 57.3(10)
O4_13 C1_14 C2_14 C3_14 -65.2(10)
O2_14 C2_14 C3_14 O3_14 58.7(10)
C1_14 C2_14 C3_14 O3_14 -177.5(7)
O2_14 C2_14 C3_14 C4_14 178.3(7)
C1_14 C2_14 C3_14 C4_14 -57.8(10)
O3_14 C3_14 C4_14 O4_14 -64.7(9)
C2_14 C3_14 C4_14 O4_14 173.9(7)
O3_14 C3_14 C4_14 C5_14 177.5(8)
C2_14 C3_14 C4_14 C5_14 56.1(10)
O5_8 C1_8 O4_14 C4_14 116.7(8)
C2_8 C1_8 O4_14 C4_14 -121.8(8)
C3_14 C4_14 O4_14 C1_8 129.0(8)
C5_14 C4_14 O4_14 C1_8 -112.7(9)
O4_14 C4_14 C5_14 O5_14 -173.0(7)
C3_14 C4_14 C5_14 O5_14 -54.8(11)
O4_14 C4_14 C5_14 C6_14 71.0(12)
C3_14 C4_14 C5_14 C6_14 -170.8(11)
O4_13 C1_14 O5_14 C5_14 62.6(11)
C2_14 C1_14 O5_14 C5_14 -57.2(11)
C6_14 C5_14 O5_14 C1_14 176.5(10)
C4_14 C5_14 O5_14 C1_14 57.3(12)
O5_14 C5_14 C6_14 O6_14 -61.5(13)
C4_14 C5_14 C6_14 O6_14 58.1(14)
C4_15 S1_15 C1_15 C21_15 -179.5(11)
C4_15 S1_15 C1_15 C2_15 1.2(9)
C21_15 C1_15 C2_15 C3_15 179.9(12)
S1_15 C1_15 C2_15 C3_15 -0.7(11)
C1_15 C2_15 C3_15 C4_15 0(2)
C2_15 C3_15 C4_15 S1_15 1(2)
C1_15 S1_15 C4_15 C3_15 -1.4(16)
C2_15 C1_15 C21_15 C22_15 -5.4(12)
S1_15 C1_15 C21_15 C22_15 175.3(9)
C2_15 C1_15 C21_15 S21_15 173.1(9)
S1_15 C1_15 C21_15 S21_15 -6.3(14)
C1_15 C21_15 S21_15 C24_15 -179.2(12)
C22_15 C21_15 S21_15 C24_15 -0.6(10)
C1_15 C21_15 C22_15 C23_15 176.9(16)
S21_15 C21_15 C22_15 C23_15 -1.7(13)
C21_15 C22_15 C23_15 C24_15 5(3)
C22_15 C23_15 C24_15 S21_15 -6(3)
C21_15 S21_15 C24_15 C23_15 2.8(18)
C4_16 S1_16 C1_16 C21_16 -173.3(13)
C4_16 S1_16 C1_16 C2_16 3.4(11)
C21_16 C1_16 C2_16 C3_16 175.8(16)
S1_16 C1_16 C2_16 C3_16 -0.6(14)
C1_16 C2_16 C3_16 C4_16 -4(3)
C2_16 C3_16 C4_16 S1_16 6(3)
C1_16 S1_16 C4_16 C3_16 -5(2)
C2_16 C1_16 C21_16 C22_16 13.1(15)
S1_16 C1_16 C21_16 C22_16 -170.8(10)
C2_16 C1_16 C21_16 S21_16 -164.1(10)
S1_16 C1_16 C21_16 S21_16 11.9(13)
C1_16 C21_16 S21_16 C24_16 177.3(13)
C22_16 C21_16 S21_16 C24_16 -0.4(10)
C1_16 C21_16 C22_16 C23_16 -179.0(15)
S21_16 C21_16 C22_16 C23_16 -1.4(13)
C21_16 C22_16 C23_16 C24_16 3(3)
C22_16 C23_16 C24_16 S21_16 -4(3)
C21_16 S21_16 C24_16 C23_16 2.2(19)
C4_17 S1_17 C1_17 C21_17 -178.4(15)
C4_17 S1_17 C1_17 C2_17 1.8(12)
C21_17 C1_17 C2_17 C3_17 179.2(18)
S1_17 C1_17 C2_17 C3_17 -1.0(14)
C1_17 C2_17 C3_17 C4_17 -1(3)
C2_17 C3_17 C4_17 S1_17 2(4)
C1_17 S1_17 C4_17 C3_17 -2(2)
C2_17 C1_17 C21_17 C22_17 155.0(13)
S1_17 C1_17 C21_17 C22_17 -24.8(16)
C2_17 C1_17 C21_17 S21_17 -26.0(16)
S1_17 C1_17 C21_17 S21_17 154.2(11)
C1_17 C21_17 S21_17 C24_17 -179.5(12)
C22_17 C21_17 S21_17 C24_17 -0.3(10)
C1_17 C21_17 C22_17 C23_17 177.8(16)
S21_17 C21_17 C22_17 C23_17 -1.4(14)
C21_17 C22_17 C23_17 C24_17 3(2)
C22_17 C23_17 C24_17 S21_17 -3(3)
C21_17 S21_17 C24_17 C23_17 2(2)
